data_7206939
loop_
_publ_author_name
'Wang, Yan'
'Peng, Yu'
'Xiao, Li-Na'
'Hu, Yang-Yang'
'Wang, La-Mei'
'Gao, Zhong-Min'
'Wang, Tie-Gang'
'Wu, Feng-Qing'
'Cui, Xiao-Bing'
'Xu, Ji-Qing'

_publ_section_title
;
 New compounds constructed from polyoxometalates and transition metal
 coordination complexes with lower positive charge
;
_journal_issue 3
_journal_name_full CrystEngComm
_journal_page_first 1049
_journal_paper_doi 10.1039/c1ce05633f
_journal_volume 14
_journal_year 2012
_chemical_formula_sum 'C96 H72 B Cu5 N16 O44 W12'
_chemical_formula_weight 4688.34
_chemical_name_systematic
;
?
;
_space_group_IT_number 2
_symmetry_cell_setting triclinic
_symmetry_space_group_name_Hall '-P 1'
_symmetry_space_group_name_H-M 'P -1'
_atom_sites_solution_hydrogens geom
_atom_sites_solution_primary direct
_atom_sites_solution_secondary difmap
_audit_creation_method SHELXL-97
_cell_angle_alpha 78.45(3)
_cell_angle_beta 82.58(3)
_cell_angle_gamma 87.87(3)
_cell_formula_units_Z 2
_cell_length_a 12.506(3)
_cell_length_b 14.025(3)
_cell_length_c 31.972(6)
_cell_measurement_temperature 293(2)
_cell_volume 5448(2)
_computing_structure_refinement 'SHELXL-97 (Sheldrick, 1997)'
_computing_structure_solution 'SHELXS-97 (Sheldrick, 1990)'
_diffrn_ambient_temperature 293(2)
_diffrn_measured_fraction_theta_full 0.944
_diffrn_measured_fraction_theta_max 0.944
_diffrn_radiation_monochromator graphite
_diffrn_radiation_source 'fine-focus sealed tube'
_diffrn_radiation_type MoK\a
_diffrn_radiation_wavelength 0.71073
_diffrn_reflns_av_R_equivalents 0.0543
_diffrn_reflns_av_sigmaI/netI 0.0747
_diffrn_reflns_limit_h_max 16
_diffrn_reflns_limit_h_min -16
_diffrn_reflns_limit_k_max 18
_diffrn_reflns_limit_k_min -18
_diffrn_reflns_limit_l_max 41
_diffrn_reflns_limit_l_min -38
_diffrn_reflns_number 49714
_diffrn_reflns_theta_full 27.48
_diffrn_reflns_theta_max 27.48
_diffrn_reflns_theta_min 3.00
_exptl_absorpt_coefficient_mu 13.657
_exptl_absorpt_correction_T_max 0.0935
_exptl_absorpt_correction_T_min 0.0618
_exptl_absorpt_correction_type empirical
_exptl_crystal_colour black
_exptl_crystal_density_diffrn 2.858
_exptl_crystal_density_method 'not measured'
_exptl_crystal_description block
_exptl_crystal_F_000 4298
_exptl_crystal_size_max 0.46
_exptl_crystal_size_mid 0.42
_exptl_crystal_size_min 0.33
_refine_diff_density_max 3.158
_refine_diff_density_min -3.537
_refine_diff_density_rms 0.369
_refine_ls_extinction_coef 0.00060(5)
_refine_ls_extinction_expression Fc^*^=kFc[1+0.001xFc^2^\l^3^/sin(2\q)]^-1/4^
_refine_ls_extinction_method SHELXL
_refine_ls_goodness_of_fit_ref 1.041
_refine_ls_hydrogen_treatment constr
_refine_ls_matrix_type full
_refine_ls_number_parameters 1607
_refine_ls_number_reflns 23595
_refine_ls_number_restraints 79
_refine_ls_restrained_S_all 1.039
_refine_ls_R_factor_all 0.0950
_refine_ls_R_factor_gt 0.0645
_refine_ls_shift/su_max 0.001
_refine_ls_shift/su_mean 0.000
_refine_ls_structure_factor_coef Fsqd
_refine_ls_weighting_details 'calc w=1/[\s^2^(Fo^2^)+(0.1060P)^2^+41.8057P] where P=(Fo^2^+2Fc^2^)/3'
_refine_ls_weighting_scheme calc
_refine_ls_wR_factor_gt 0.1694
_refine_ls_wR_factor_ref 0.1989
_reflns_number_gt 16452
_reflns_number_total 23595
_reflns_threshold_expression >2sigma(I)
_cod_data_source_file c1ce05633f.txt
_cod_data_source_block k_3
_cod_original_sg_symbol_H-M P-1
_cod_database_code 7206939

loop_
_symmetry_equiv_pos_as_xyz
'x, y, z'
'-x, -y, -z'

loop_
_atom_site_label
_atom_site_type_symbol
_atom_site_fract_x
_atom_site_fract_y
_atom_site_fract_z
_atom_site_U_iso_or_equiv
_atom_site_adp_type
_atom_site_occupancy
_atom_site_symmetry_multiplicity
_atom_site_calc_flag
_atom_site_refinement_flags
W1 W 0.20240(5) 1.15048(4) -0.059660(19) 0.04058(16) Uani 1 1 d .
W2 W 0.06501(6) 0.79101(4) 0.07062(2) 0.04983(18) Uani 1 1 d .
W3 W -0.03709(5) 0.77234(4) -0.02363(2) 0.04140(16) Uani 1 1 d .
W4 W 0.16103(5) 0.92650(5) -0.08596(2) 0.04571(17) Uani 1 1 d .
W5 W 0.26783(5) 0.93529(5) 0.00860(2) 0.05169(19) Uani 1 1 d .
W6 W 0.11022(6) 1.01895(6) 0.09220(2) 0.0551(2) Uani 1 1 d .
W7 W 0.73238(5) -0.06634(4) 0.549052(18) 0.03924(15) Uani 1 1 d .
W8 W 0.26376(5) 0.05643(4) 0.56114(2) 0.04269(16) Uani 1 1 d .
W9 W 0.71361(5) 0.15584(5) 0.47885(2) 0.04886(18) Uani 1 1 d .
W10 W 0.48752(6) 0.22038(5) 0.426757(19) 0.0545(2) Uani 1 1 d .
W11 W 0.49822(6) -0.00050(4) 0.608816(19) 0.04885(18) Uani 1 1 d .
W12 W 0.47542(6) 0.21884(5) 0.53642(3) 0.0594(2) Uani 1 1 d .
Cu1 Cu 0.4684(3) 0.2739(2) 0.04770(10) 0.0981(10) Uani 1 1 d .
Cu2 Cu 0.0472(3) 0.7185(2) 0.46550(10) 0.1076(12) Uani 1 1 d .
Cu3 Cu 0.0670(2) 0.03123(15) 0.27486(8) 0.0709(7) Uani 1 1 d .
Cu4 Cu 0.7604(2) 0.56221(14) 0.24151(7) 0.0598(6) Uani 1 1 d .
Cu5 Cu 0.4139(2) 0.50944(15) 0.24734(8) 0.0698(7) Uani 1 1 d .
O45 O 0.3992(16) 0.1591(12) 0.0410(7) 0.116(6) Uani 1 1 d .
B1 B 0.0000 1.0000 0.0000 0.013(3) Uani 1 2 d SU
B2 B 0.5000 0.0000 0.5000 0.019(3) Uani 1 2 d SU
O1 O -0.1102(16) 0.9942(12) 0.0243(6) 0.038(4) Uani 0.50 1 d P
O2 O 0.0358(15) 1.0998(15) -0.0196(6) 0.044(5) Uani 0.50 1 d P
O3 O 0.0834(14) 0.9485(13) 0.0310(5) 0.033(4) Uani 0.50 1 d PU
O4 O 0.0037(14) 0.9399(12) -0.0367(5) 0.029(4) Uani 0.50 1 d P
O5 O 0.0888(14) 0.8082(13) -0.0594(6) 0.101(5) Uani 1 1 d U
O6 O 0.1658(10) 1.0234(8) 0.1367(4) 0.062(3) Uani 1 1 d .
O7 O 0.2515(12) 0.8944(8) -0.0428(5) 0.079(4) Uani 1 1 d .
O8 O 0.2416(12) 0.8907(9) -0.1253(4) 0.075(4) Uani 1 1 d .
O9 O 0.0955(11) 0.6921(9) 0.1047(4) 0.068(3) Uani 1 1 d .
O10 O 0.2836(13) 1.0625(9) -0.0233(5) 0.085(5) Uani 1 1 d .
O11 O -0.0857(10) 0.7937(10) 0.0872(4) 0.070(4) Uani 1 1 d .
O12 O 0.2438(16) 0.9914(14) 0.0592(6) 0.117(6) Uani 1 1 d U
O13 O -0.1630(11) 0.7825(10) 0.0148(4) 0.074(4) Uani 1 1 d .
O14 O -0.0527(9) 0.6625(9) -0.0344(5) 0.066(3) Uani 1 1 d .
O15 O 0.3943(9) 0.9093(9) 0.0117(5) 0.073(4) Uani 1 1 d .
O16 O 0.0386(10) 0.7359(11) 0.0224(4) 0.075(4) Uani 1 1 d .
O17 O 0.0872(13) 0.8812(12) 0.1048(5) 0.096(5) Uani 1 1 d U
O18 O 0.2038(13) 0.8184(11) 0.0405(5) 0.098(6) Uani 1 1 d .
O19 O -0.0376(11) 1.0356(11) 0.1123(6) 0.106(6) Uani 1 1 d .
O20 O 0.2016(13) 1.0547(9) -0.0952(4) 0.082(4) Uani 1 1 d .
O21 O 0.1137(9) 1.1455(11) 0.0657(5) 0.098(6) Uani 1 1 d .
O22 O 0.2998(12) 1.2223(11) -0.0884(4) 0.088(5) Uani 1 1 d .
O23 O 0.6133(13) 0.0028(10) 0.4965(5) 0.023(3) Uani 0.50 1 d P
O24 O 0.5513(14) -0.0453(11) 0.5380(5) 0.029(4) Uani 0.50 1 d P
O25 O 0.4454(14) 0.0454(12) 0.5392(5) 0.030(4) Uani 0.50 1 d PU
O26 O 0.4595(13) -0.1111(12) 0.5140(5) 0.030(4) Uani 0.50 1 d P
O27 O 0.6259(15) 0.2153(14) 0.5186(6) 0.114(6) Uani 1 1 d U
O28 O 0.3372(13) 0.1765(12) 0.5492(5) 0.096(5) Uani 1 1 d U
O29 O 0.4955(9) -0.0034(10) 0.6622(3) 0.064(4) Uani 1 1 d .
O30 O 0.1510(11) 0.0842(9) 0.5909(3) 0.068(4) Uani 1 1 d .
O31 O 0.7633(11) 0.0706(8) 0.4406(4) 0.065(3) Uani 1 1 d .
O32 O 0.4641(8) 0.3236(7) 0.5535(4) 0.049(3) Uani 1 1 d .
O33 O 0.4822(10) 0.3253(8) 0.3922(4) 0.068(4) Uani 1 1 d .
O34 O 0.2226(11) 0.0963(7) 0.5048(3) 0.058(3) Uani 1 1 d .
O35 O 0.3410(11) 0.1821(9) 0.4341(4) 0.070(4) Uani 1 1 d .
O36 O 0.7612(12) 0.0673(8) 0.5240(4) 0.067(4) Uani 1 1 d .
O37 O 0.6448(12) -0.0169(9) 0.5938(5) 0.084(5) Uani 1 1 d .
O38 O 0.8424(13) -0.0977(11) 0.5732(5) 0.095(5) Uani 1 1 d .
O39 O 0.3434(15) 0.0133(13) 0.6058(6) 0.111(6) Uani 1 1 d U
O40 O 0.8157(12) 0.2336(9) 0.4676(4) 0.076(4) Uani 1 1 d .
O41 O 0.4837(12) -0.1374(8) 0.6118(4) 0.081(5) Uani 1 1 d .
O42 O 0.6295(16) 0.2147(14) 0.4360(6) 0.114(6) Uani 1 1 d U
O43 O 0.4513(14) 0.2630(13) 0.4801(6) 0.104(5) Uani 1 1 d U
O44 O 0.5107(15) 0.1334(13) 0.5878(6) 0.109(5) Uani 1 1 d U
N1 N 0.3840(14) 0.3918(13) 0.0642(5) 0.073(5) Uani 1 1 d .
N2 N 0.5948(14) 0.3589(10) 0.0432(5) 0.064(4) Uani 1 1 d .
N3 N -0.0600(12) 0.6172(10) 0.4556(4) 0.059(4) Uani 1 1 d .
N4 N 0.1510(13) 0.6127(10) 0.4562(5) 0.059(4) Uani 1 1 d .
N5 N 0.1451(11) 0.1462(9) 0.2339(4) 0.050(3) Uani 1 1 d .
N6 N -0.0076(14) 0.1365(10) 0.3036(5) 0.067(4) Uani 1 1 d .
N7 N 0.1283(13) -0.0786(10) 0.3160(4) 0.060(4) Uani 1 1 d .
N8 N 0.0260(11) -0.0787(9) 0.2478(4) 0.050(3) Uani 1 1 d .
N9 N 0.8052(12) 0.6335(10) 0.2883(4) 0.053(3) Uani 1 1 d .
N10 N 0.6924(12) 0.6953(10) 0.2201(5) 0.058(4) Uani 1 1 d .
N11 N 0.7294(12) 0.4157(10) 0.2611(5) 0.057(4) Uani 1 1 d .
N12 N 0.8406(12) 0.5144(10) 0.1884(4) 0.055(3) Uani 1 1 d .
N13 N 0.4504(11) 0.5939(9) 0.2883(4) 0.048(3) Uani 1 1 d .
N14 N 0.3573(11) 0.6375(9) 0.2160(4) 0.047(3) Uani 1 1 d .
N15 N 0.5024(13) 0.4324(10) 0.2066(5) 0.057(4) Uani 1 1 d .
N16 N 0.3586(13) 0.3754(10) 0.2778(4) 0.060(4) Uani 1 1 d .
C1 C 0.274(2) 0.417(2) 0.0739(7) 0.101(9) Uani 1 1 d .
H1A H 0.2248 0.3672 0.0777 0.121 Uiso 1 1 calc R
C2 C 0.233(2) 0.506(3) 0.0783(10) 0.116(10) Uani 1 1 d U
H2A H 0.1591 0.5158 0.0844 0.140 Uiso 1 1 calc R
C3 C 0.298(2) 0.577(2) 0.0740(8) 0.096(7) Uani 1 1 d U
H3A H 0.2719 0.6388 0.0761 0.115 Uiso 1 1 calc R
C4 C 0.4146(16) 0.5601(15) 0.0656(6) 0.066(5) Uani 1 1 d .
C5 C 0.493(2) 0.6371(15) 0.0579(6) 0.073(6) Uani 1 1 d .
H5A H 0.4689 0.6996 0.0601 0.088 Uiso 1 1 calc R
C6 C 0.596(2) 0.6225(12) 0.0479(7) 0.071(6) Uani 1 1 d .
H6A H 0.6430 0.6739 0.0443 0.085 Uiso 1 1 calc R
C7 C 0.6377(14) 0.5267(12) 0.0424(6) 0.051(4) Uani 1 1 d .
C8 C 0.747(2) 0.5023(16) 0.0333(6) 0.082(7) Uani 1 1 d .
H8A H 0.8000 0.5486 0.0307 0.098 Uiso 1 1 calc R
C9 C 0.7726(16) 0.4163(17) 0.0288(7) 0.077(6) Uani 1 1 d .
H9A H 0.8450 0.4021 0.0215 0.093 Uiso 1 1 calc R
C10 C 0.6997(18) 0.3434(16) 0.0340(6) 0.073(5) Uani 1 1 d .
H10A H 0.7242 0.2814 0.0310 0.087 Uiso 1 1 calc R
C11 C 0.5639(14) 0.4519(10) 0.0477(5) 0.046(4) Uani 1 1 d .
C12 C 0.4513(14) 0.4721(13) 0.0600(5) 0.054(4) Uani 1 1 d .
C13 C 0.2543(15) 0.6102(17) 0.4573(6) 0.075(6) Uani 1 1 d .
H13A H 0.2856 0.6600 0.4667 0.090 Uiso 1 1 calc R
C14 C 0.321(2) 0.536(2) 0.4450(8) 0.101(9) Uani 1 1 d .
H14A H 0.3952 0.5409 0.4432 0.121 Uiso 1 1 calc R
C15 C 0.2777(19) 0.4540(15) 0.4353(7) 0.077(6) Uani 1 1 d .
H15A H 0.3215 0.4032 0.4282 0.093 Uiso 1 1 calc R
C16 C 0.1674(15) 0.4516(12) 0.4366(6) 0.066(5) Uani 1 1 d .
C17 C 0.105(2) 0.3716(13) 0.4272(8) 0.094(8) Uani 1 1 d .
H17A H 0.1423 0.3165 0.4210 0.113 Uiso 1 1 calc R
C18 C 0.003(2) 0.3755(15) 0.4274(6) 0.077(6) Uani 1 1 d .
H18A H -0.0311 0.3231 0.4212 0.093 Uiso 1 1 calc R
C19 C -0.0639(14) 0.4585(12) 0.4370(5) 0.056(4) Uani 1 1 d .
C20 C -0.171(2) 0.4626(19) 0.4390(8) 0.107(10) Uani 1 1 d .
H20A H -0.2107 0.4102 0.4357 0.129 Uiso 1 1 calc R
C21 C -0.2197(19) 0.546(2) 0.4461(8) 0.103(10) Uani 1 1 d .
H21A H -0.2932 0.5533 0.4443 0.123 Uiso 1 1 calc R
C22 C -0.1655(14) 0.6223(19) 0.4562(8) 0.084(7) Uani 1 1 d .
H22A H -0.2037 0.6762 0.4633 0.101 Uiso 1 1 calc R
C23 C -0.0101(16) 0.5357(12) 0.4454(5) 0.059(5) Uani 1 1 d .
C24 C 0.1069(13) 0.5356(12) 0.4458(5) 0.051(4) Uani 1 1 d .
C25 C 0.2164(17) 0.1500(14) 0.1992(5) 0.067(5) Uani 1 1 d .
H25A H 0.2417 0.0920 0.1915 0.080 Uiso 1 1 calc R
C26 C 0.2552(18) 0.2375(16) 0.1738(6) 0.075(6) Uani 1 1 d .
H26A H 0.3031 0.2380 0.1490 0.090 Uiso 1 1 calc R
C27 C 0.2217(18) 0.3216(15) 0.1861(6) 0.073(5) Uani 1 1 d .
H27A H 0.2510 0.3800 0.1705 0.087 Uiso 1 1 calc R
C28 C 0.1452(14) 0.3232(12) 0.2211(5) 0.050(4) Uani 1 1 d .
C29 C 0.0985(19) 0.4104(13) 0.2354(7) 0.079(7) Uani 1 1 d .
H29A H 0.1169 0.4712 0.2188 0.095 Uiso 1 1 calc R
C30 C 0.0309(18) 0.4052(13) 0.2712(7) 0.075(6) Uani 1 1 d .
H30A H 0.0059 0.4618 0.2804 0.090 Uiso 1 1 calc R
C31 C -0.0034(15) 0.3121(11) 0.2955(6) 0.055(4) Uani 1 1 d .
C32 C -0.0763(18) 0.3022(13) 0.3343(8) 0.080(6) Uani 1 1 d .
H32A H -0.0989 0.3567 0.3457 0.097 Uiso 1 1 calc R
C33 C -0.1119(18) 0.2132(14) 0.3544(7) 0.083(7) Uani 1 1 d .
H33A H -0.1613 0.2070 0.3791 0.099 Uiso 1 1 calc R
C34 C -0.077(2) 0.1328(14) 0.3391(6) 0.090(8) Uani 1 1 d .
H34A H -0.1026 0.0724 0.3541 0.109 Uiso 1 1 calc R
C35 C 0.0266(14) 0.2258(11) 0.2829(5) 0.053(4) Uani 1 1 d .
C36 C 0.1065(13) 0.2311(10) 0.2454(5) 0.047(4) Uani 1 1 d .
C37 C 0.1733(16) -0.0819(13) 0.3502(6) 0.065(5) Uani 1 1 d .
H37A H 0.1742 -0.0247 0.3606 0.078 Uiso 1 1 calc R
C38 C 0.2225(16) -0.1676(16) 0.3737(7) 0.073(5) Uani 1 1 d .
H38A H 0.2592 -0.1647 0.3969 0.087 Uiso 1 1 calc R
C39 C 0.2128(17) -0.2507(15) 0.3606(7) 0.074(6) Uani 1 1 d .
H39A H 0.2393 -0.3085 0.3758 0.088 Uiso 1 1 calc R
C40 C 0.1623(16) -0.2510(12) 0.3236(7) 0.067(5) Uani 1 1 d .
C41 C 0.154(2) -0.3395(16) 0.3052(9) 0.104(10) Uani 1 1 d .
H41A H 0.1848 -0.3980 0.3177 0.124 Uiso 1 1 calc R
C42 C 0.1025(19) -0.3353(15) 0.2706(9) 0.088(7) Uani 1 1 d .
H42A H 0.0940 -0.3919 0.2604 0.105 Uiso 1 1 calc R
C43 C 0.0611(16) -0.2467(12) 0.2495(6) 0.064(5) Uani 1 1 d .
C44 C 0.0037(16) -0.2411(16) 0.2125(6) 0.067(5) Uani 1 1 d .
H44A H -0.0033 -0.2957 0.2008 0.081 Uiso 1 1 calc R
C45 C -0.0401(16) -0.1533(18) 0.1952(7) 0.077(6) Uani 1 1 d .
H45A H -0.0790 -0.1477 0.1719 0.092 Uiso 1 1 calc R
C46 C -0.0257(16) -0.0726(15) 0.2130(6) 0.064(5) Uani 1 1 d .
H46A H -0.0526 -0.0125 0.2003 0.077 Uiso 1 1 calc R
C47 C 0.0636(14) -0.1616(11) 0.2665(5) 0.050(4) Uani 1 1 d .
C48 C 0.1205(14) -0.1677(12) 0.3028(6) 0.056(4) Uani 1 1 d .
C49 C 0.8526(16) 0.6051(13) 0.3203(5) 0.062(5) Uani 1 1 d .
H49A H 0.8734 0.5399 0.3261 0.075 Uiso 1 1 calc R
C50 C 0.878(2) 0.6646(19) 0.3490(7) 0.089(7) Uani 1 1 d .
H50A H 0.9156 0.6400 0.3722 0.107 Uiso 1 1 calc R
C51 C 0.8443(18) 0.7588(17) 0.3408(5) 0.076(6) Uani 1 1 d .
H51A H 0.8625 0.8013 0.3576 0.091 Uiso 1 1 calc R
C52 C 0.7828(19) 0.7922(14) 0.3076(5) 0.072(6) Uani 1 1 d .
C53 C 0.7452(16) 0.8927(14) 0.2970(7) 0.072(6) Uani 1 1 d .
H53A H 0.7590 0.9373 0.3135 0.086 Uiso 1 1 calc R
C54 C 0.6928(18) 0.9187(13) 0.2645(8) 0.077(6) Uani 1 1 d .
H54A H 0.6611 0.9804 0.2606 0.092 Uiso 1 1 calc R
C55 C 0.6796(17) 0.8590(13) 0.2335(6) 0.064(5) Uani 1 1 d .
C56 C 0.6251(17) 0.8862(13) 0.1972(6) 0.071(6) Uani 1 1 d .
H56A H 0.6008 0.9500 0.1895 0.085 Uiso 1 1 calc R
C57 C 0.607(2) 0.8196(16) 0.1731(8) 0.087(7) Uani 1 1 d .
H57A H 0.5738 0.8381 0.1484 0.104 Uiso 1 1 calc R
C58 C 0.6400(16) 0.7245(13) 0.1859(6) 0.062(5) Uani 1 1 d .
H58A H 0.6249 0.6789 0.1701 0.074 Uiso 1 1 calc R
C59 C 0.7102(13) 0.7630(10) 0.2447(5) 0.048(4) Uani 1 1 d .
C60 C 0.7676(13) 0.7293(11) 0.2794(5) 0.047(4) Uani 1 1 d .
C61 C 0.6732(18) 0.3696(15) 0.2963(6) 0.072(6) Uani 1 1 d .
H61A H 0.6414 0.4058 0.3161 0.087 Uiso 1 1 calc R
C62 C 0.659(2) 0.2719(16) 0.3054(7) 0.091(7) Uani 1 1 d .
H62A H 0.6119 0.2433 0.3291 0.109 Uiso 1 1 calc R
C63 C 0.716(2) 0.2149(16) 0.2790(8) 0.093(8) Uani 1 1 d .
H63A H 0.7132 0.1473 0.2861 0.111 Uiso 1 1 calc R
C64 C 0.7774(16) 0.2626(14) 0.2414(6) 0.064(5) Uani 1 1 d .
C65 C 0.8343(18) 0.2124(13) 0.2099(7) 0.073(6) Uani 1 1 d .
H65A H 0.8345 0.1448 0.2152 0.088 Uiso 1 1 calc R
C66 C 0.8859(14) 0.2603(14) 0.1739(7) 0.066(5) Uani 1 1 d .
H66A H 0.9177 0.2250 0.1538 0.079 Uiso 1 1 calc R
C67 C 0.8955(15) 0.3607(13) 0.1643(6) 0.059(4) Uani 1 1 d .
C68 C 0.9379(15) 0.4172(18) 0.1245(6) 0.077(7) Uani 1 1 d .
H68A H 0.9683 0.3867 0.1024 0.093 Uiso 1 1 calc R
C69 C 0.9347(17) 0.5170(16) 0.1181(6) 0.070(5) Uani 1 1 d .
H69A H 0.9639 0.5547 0.0921 0.084 Uiso 1 1 calc R
C70 C 0.8875(16) 0.5601(15) 0.1511(6) 0.068(5) Uani 1 1 d .
H70A H 0.8890 0.6277 0.1465 0.082 Uiso 1 1 calc R
C71 C 0.8402(13) 0.4140(12) 0.1965(5) 0.049(4) Uani 1 1 d .
C72 C 0.7833(12) 0.3634(11) 0.2337(5) 0.044(3) Uani 1 1 d .
C73 C 0.4938(17) 0.5692(13) 0.3267(6) 0.068(5) Uani 1 1 d .
H73A H 0.5090 0.5040 0.3372 0.082 Uiso 1 1 calc R
C74 C 0.5152(16) 0.6374(15) 0.3498(5) 0.068(5) Uani 1 1 d .
H74A H 0.5433 0.6183 0.3758 0.081 Uiso 1 1 calc R
C75 C 0.4945(15) 0.7360(14) 0.3340(6) 0.063(5) Uani 1 1 d .
H75A H 0.5136 0.7840 0.3479 0.075 Uiso 1 1 calc R
C76 C 0.4441(13) 0.7595(12) 0.2967(5) 0.051(4) Uani 1 1 d .
C77 C 0.4146(16) 0.8570(12) 0.2810(5) 0.059(5) Uani 1 1 d .
H77A H 0.4280 0.9053 0.2957 0.071 Uiso 1 1 calc R
C78 C 0.3656(15) 0.8806(12) 0.2437(6) 0.061(5) Uani 1 1 d .
H78A H 0.3453 0.9447 0.2336 0.073 Uiso 1 1 calc R
C79 C 0.3464(13) 0.8069(11) 0.2208(6) 0.053(4) Uani 1 1 d .
C80 C 0.2992(16) 0.8299(15) 0.1809(7) 0.072(5) Uani 1 1 d .
H80A H 0.2819 0.8937 0.1689 0.086 Uiso 1 1 calc R
C81 C 0.281(2) 0.7561(17) 0.1618(7) 0.086(7) Uani 1 1 d .
H81A H 0.2448 0.7671 0.1376 0.103 Uiso 1 1 calc R
C82 C 0.3187(17) 0.6593(15) 0.1791(6) 0.072(6) Uani 1 1 d .
H82A H 0.3153 0.6107 0.1634 0.087 Uiso 1 1 calc R
C83 C 0.3755(12) 0.7107(11) 0.2355(5) 0.042(3) Uani 1 1 d .
C84 C 0.4265(13) 0.6857(10) 0.2757(5) 0.045(4) Uani 1 1 d .
C85 C 0.5692(16) 0.4602(14) 0.1715(6) 0.063(5) Uani 1 1 d .
H85A H 0.5807 0.5265 0.1617 0.076 Uiso 1 1 calc R
C86 C 0.6244(17) 0.3957(18) 0.1477(6) 0.076(6) Uani 1 1 d .
H86A H 0.6728 0.4185 0.1234 0.091 Uiso 1 1 calc R
C87 C 0.6056(18) 0.3001(19) 0.1609(7) 0.085(7) Uani 1 1 d .
H87A H 0.6404 0.2567 0.1451 0.102 Uiso 1 1 calc R
C88 C 0.533(2) 0.2629(13) 0.1988(7) 0.078(6) Uani 1 1 d .
C89 C 0.512(3) 0.1642(16) 0.2154(8) 0.106(10) Uani 1 1 d .
H89A H 0.5446 0.1168 0.2013 0.127 Uiso 1 1 calc R
C90 C 0.445(2) 0.1387(12) 0.2509(8) 0.083(7) Uani 1 1 d .
H90A H 0.4314 0.0729 0.2614 0.100 Uiso 1 1 calc R
C91 C 0.3931(18) 0.2067(11) 0.2735(6) 0.066(5) Uani 1 1 d .
C92 C 0.3199(17) 0.1835(15) 0.3130(8) 0.075(6) Uani 1 1 d .
H92A H 0.3062 0.1186 0.3254 0.089 Uiso 1 1 calc R
C93 C 0.274(2) 0.250(2) 0.3313(8) 0.098(8) Uani 1 1 d .
H93A H 0.2270 0.2334 0.3567 0.118 Uiso 1 1 calc R
C94 C 0.2939(18) 0.3486(17) 0.3125(6) 0.079(6) Uani 1 1 d .
H94A H 0.2589 0.3963 0.3258 0.095 Uiso 1 1 calc R
C95 C 0.4092(14) 0.3065(11) 0.2583(5) 0.049(4) Uani 1 1 d .
C96 C 0.4841(14) 0.3369(11) 0.2195(5) 0.051(4) Uani 1 1 d .
O46 O 0.0184(14) 0.8472(12) 0.4726(7) 0.115(6) Uani 1 1 d .
OW2 O 0.4921(15) 0.9347(18) 0.0851(6) 0.135(8) Uani 1 1 d .
OW1 O 0.501(3) 0.925(3) -0.1260(14) 0.28(2) Uani 1 1 d .

loop_
_atom_site_aniso_label
_atom_site_aniso_U_11
_atom_site_aniso_U_22
_atom_site_aniso_U_33
_atom_site_aniso_U_23
_atom_site_aniso_U_13
_atom_site_aniso_U_12
W1 0.0417(3) 0.0346(3) 0.0468(3) -0.0146(2) 0.0034(2) -0.0137(3)
W2 0.0724(5) 0.0303(3) 0.0474(4) -0.0083(3) -0.0070(3) -0.0061(3)
W3 0.0463(4) 0.0285(3) 0.0534(4) -0.0148(2) -0.0082(3) -0.0093(3)
W4 0.0444(4) 0.0504(4) 0.0441(3) -0.0194(3) 0.0043(3) -0.0030(3)
W5 0.0356(3) 0.0529(4) 0.0752(5) -0.0342(3) -0.0037(3) -0.0061(3)
W6 0.0650(4) 0.0673(4) 0.0384(3) -0.0146(3) -0.0123(3) -0.0285(4)
W7 0.0370(3) 0.0429(3) 0.0396(3) -0.0104(2) -0.0092(2) 0.0046(3)
W8 0.0338(3) 0.0327(3) 0.0630(4) -0.0145(3) -0.0040(3) 0.0020(2)
W9 0.0349(3) 0.0595(4) 0.0593(4) -0.0306(3) -0.0017(3) -0.0038(3)
W10 0.0835(5) 0.0430(3) 0.0350(3) -0.0069(3) -0.0086(3) 0.0276(3)
W11 0.0821(5) 0.0333(3) 0.0363(3) -0.0095(2) -0.0229(3) 0.0010(3)
W12 0.0744(5) 0.0444(4) 0.0780(5) -0.0416(3) -0.0398(4) 0.0247(3)
Cu1 0.159(3) 0.0578(15) 0.0853(19) -0.0138(13) -0.0330(19) -0.0472(18)
Cu2 0.187(4) 0.0563(15) 0.0848(19) -0.0240(14) -0.032(2) 0.0346(19)
Cu3 0.104(2) 0.0318(10) 0.0787(16) -0.0134(10) -0.0145(14) -0.0029(11)
Cu4 0.0807(16) 0.0358(10) 0.0645(13) -0.0211(9) 0.0033(11) -0.0015(10)
Cu5 0.104(2) 0.0388(11) 0.0725(15) -0.0262(10) -0.0105(13) 0.0068(12)
O45 0.138(16) 0.077(11) 0.148(16) -0.034(11) -0.050(13) -0.011(11)
B1 0.013(3) 0.013(3) 0.013(3) -0.0026(11) -0.0011(11) -0.0005(10)
B2 0.019(3) 0.019(3) 0.020(3) -0.0040(12) -0.0025(11) 0.0001(10)
O1 0.051(12) 0.023(9) 0.050(11) -0.018(8) -0.020(9) -0.017(8)
O2 0.038(11) 0.060(13) 0.052(11) -0.038(10) -0.032(9) 0.016(9)
O3 0.033(4) 0.033(4) 0.033(4) -0.0065(12) -0.0040(11) -0.0008(10)
O4 0.034(9) 0.031(9) 0.029(9) -0.015(7) -0.010(7) 0.001(8)
O5 0.100(5) 0.101(5) 0.101(5) -0.0189(14) -0.0128(12) -0.0014(10)
O6 0.085(9) 0.058(7) 0.053(7) -0.019(6) -0.037(6) -0.006(6)
O7 0.113(11) 0.038(6) 0.108(10) -0.042(7) -0.066(9) 0.031(7)
O8 0.092(10) 0.058(8) 0.066(8) -0.015(6) 0.032(7) -0.009(7)
O9 0.083(9) 0.056(7) 0.063(8) 0.003(6) -0.020(7) -0.003(7)
O10 0.136(13) 0.047(7) 0.091(10) -0.034(7) -0.066(9) 0.018(8)
O11 0.057(7) 0.103(10) 0.063(8) -0.051(7) -0.011(6) 0.018(7)
O12 0.118(6) 0.117(6) 0.117(6) -0.0237(15) -0.0140(13) -0.0020(10)
O13 0.078(9) 0.101(10) 0.057(7) -0.047(7) -0.019(6) 0.025(8)
O14 0.040(6) 0.055(7) 0.113(10) -0.047(7) -0.001(6) 0.000(6)
O15 0.041(7) 0.068(8) 0.119(12) -0.031(8) -0.026(7) 0.008(6)
O16 0.055(8) 0.109(11) 0.078(9) -0.059(8) -0.014(6) 0.019(7)
O17 0.097(5) 0.096(5) 0.096(5) -0.0199(14) -0.0111(12) -0.0018(10)
O18 0.114(12) 0.084(10) 0.105(11) -0.065(9) 0.044(9) -0.068(9)
O19 0.065(9) 0.096(11) 0.124(13) 0.072(10) -0.023(9) -0.034(8)
O20 0.132(13) 0.048(7) 0.084(9) -0.035(7) -0.049(9) 0.020(8)
O21 0.034(6) 0.113(12) 0.119(12) 0.059(10) -0.029(7) -0.029(7)
O22 0.094(10) 0.112(12) 0.056(8) -0.010(7) 0.008(7) -0.074(9)
O23 0.038(9) 0.006(6) 0.024(8) -0.002(5) -0.007(6) 0.008(6)
O24 0.038(10) 0.016(7) 0.032(9) -0.009(6) 0.005(7) 0.006(7)
O25 0.030(4) 0.030(4) 0.030(4) -0.0060(12) -0.0037(11) -0.0006(10)
O26 0.031(9) 0.034(9) 0.028(9) -0.012(7) -0.012(7) -0.001(8)
O27 0.114(6) 0.114(6) 0.114(6) -0.0229(15) -0.0144(12) -0.0005(10)
O28 0.096(5) 0.096(5) 0.097(5) -0.0181(14) -0.0132(12) -0.0014(10)
O29 0.061(7) 0.099(10) 0.051(6) -0.058(7) -0.012(5) 0.011(7)
O30 0.103(10) 0.056(7) 0.038(6) -0.014(5) 0.013(6) 0.024(7)
O31 0.100(10) 0.039(6) 0.053(7) -0.012(5) 0.005(6) -0.015(6)
O32 0.045(6) 0.043(6) 0.067(7) -0.029(5) -0.003(5) -0.001(5)
O33 0.067(8) 0.043(6) 0.082(9) 0.010(6) 0.001(7) 0.016(6)
O34 0.093(9) 0.038(6) 0.043(6) -0.010(5) 0.008(6) -0.025(6)
O35 0.082(9) 0.055(7) 0.075(8) -0.038(6) 0.031(7) -0.004(7)
O36 0.114(11) 0.046(6) 0.043(6) -0.022(5) 0.009(6) -0.026(7)
O37 0.103(11) 0.045(7) 0.096(10) -0.029(7) 0.048(8) -0.019(7)
O38 0.097(11) 0.087(11) 0.125(13) -0.056(10) -0.061(10) 0.028(9)
O39 0.111(6) 0.110(6) 0.111(6) -0.0212(15) -0.0148(12) -0.0016(10)
O40 0.092(10) 0.055(8) 0.083(9) -0.018(7) -0.002(8) -0.031(7)
O41 0.112(11) 0.033(6) 0.092(9) -0.029(6) 0.046(8) -0.028(7)
O42 0.114(6) 0.115(6) 0.114(6) -0.0230(15) -0.0143(12) -0.0008(10)
O43 0.104(5) 0.104(5) 0.103(5) -0.0211(14) -0.0131(12) -0.0006(10)
O44 0.108(5) 0.108(5) 0.109(5) -0.0209(15) -0.0145(12) -0.0015(10)
N1 0.088(12) 0.082(11) 0.044(8) 0.003(7) -0.002(8) -0.046(10)
N2 0.090(12) 0.040(8) 0.069(10) -0.021(7) -0.019(8) -0.010(8)
N3 0.066(10) 0.056(9) 0.047(8) 0.000(6) -0.001(7) 0.012(7)
N4 0.071(10) 0.043(8) 0.070(10) -0.018(7) -0.019(8) -0.006(7)
N5 0.066(9) 0.035(7) 0.052(8) -0.012(6) -0.014(6) -0.002(6)
N6 0.087(12) 0.033(7) 0.073(10) -0.002(7) -0.001(9) 0.010(7)
N7 0.089(11) 0.052(8) 0.043(7) -0.020(6) -0.002(7) -0.004(8)
N8 0.062(9) 0.036(7) 0.052(8) -0.012(6) 0.007(6) -0.021(6)
N9 0.067(9) 0.046(7) 0.042(7) -0.011(6) 0.007(6) 0.003(7)
N10 0.058(9) 0.046(8) 0.068(9) -0.015(7) 0.011(7) 0.002(7)
N11 0.060(9) 0.051(8) 0.066(9) -0.028(7) 0.002(7) -0.005(7)
N12 0.062(9) 0.044(7) 0.060(8) -0.019(6) 0.003(7) -0.011(7)
N13 0.053(8) 0.046(7) 0.048(7) -0.018(6) -0.010(6) 0.005(6)
N14 0.057(8) 0.044(7) 0.048(7) -0.023(6) -0.015(6) -0.007(6)
N15 0.077(10) 0.040(7) 0.057(8) -0.020(6) 0.000(7) -0.012(7)
N16 0.080(10) 0.050(8) 0.047(8) -0.005(6) -0.009(7) 0.023(8)
C1 0.072(16) 0.16(3) 0.058(13) 0.003(15) -0.003(11) -0.038(18)
C2 0.066(17) 0.18(3) 0.11(2) -0.03(2) -0.008(15) -0.004(17)
C3 0.12(2) 0.090(17) 0.083(15) -0.028(14) -0.018(15) 0.042(14)
C4 0.070(13) 0.068(12) 0.067(12) -0.029(10) -0.018(9) 0.020(11)
C5 0.097(17) 0.063(12) 0.068(12) -0.028(10) -0.020(11) 0.004(12)
C6 0.105(17) 0.026(8) 0.089(14) -0.018(8) -0.020(12) -0.016(9)
C7 0.052(10) 0.045(9) 0.066(10) -0.027(8) -0.018(8) 0.000(8)
C8 0.099(17) 0.075(14) 0.064(12) -0.004(10) 0.012(11) -0.050(13)
C9 0.038(10) 0.085(15) 0.107(17) -0.024(13) 0.001(10) 0.008(11)
C10 0.081(15) 0.068(13) 0.065(12) -0.007(10) -0.008(10) 0.007(12)
C11 0.065(10) 0.029(7) 0.045(8) -0.005(6) -0.006(7) -0.017(7)
C12 0.062(11) 0.069(11) 0.035(8) -0.010(7) -0.020(7) -0.008(9)
C13 0.054(11) 0.095(16) 0.075(13) -0.008(11) -0.019(10) 0.030(11)
C14 0.083(17) 0.12(2) 0.077(16) 0.028(15) -0.010(13) -0.001(16)
C15 0.086(16) 0.061(12) 0.082(14) -0.018(10) 0.001(11) 0.030(12)
C16 0.056(11) 0.046(9) 0.084(13) -0.005(9) 0.013(9) 0.034(9)
C17 0.13(2) 0.020(8) 0.14(2) -0.026(10) 0.005(17) -0.014(11)
C18 0.101(18) 0.059(12) 0.064(12) -0.004(9) 0.001(12) 0.004(13)
C19 0.051(10) 0.047(9) 0.054(10) 0.020(7) 0.004(8) -0.015(8)
C20 0.11(2) 0.087(18) 0.103(19) 0.046(15) -0.036(16) -0.062(17)
C21 0.065(14) 0.12(2) 0.086(16) 0.063(16) -0.011(12) -0.006(15)
C22 0.028(9) 0.102(17) 0.109(17) 0.000(14) -0.001(10) 0.025(11)
C23 0.091(14) 0.050(9) 0.025(7) 0.009(6) 0.003(7) 0.006(10)
C24 0.045(9) 0.051(9) 0.051(9) -0.003(7) 0.008(7) 0.003(8)
C25 0.100(15) 0.068(12) 0.038(9) -0.025(8) -0.010(9) 0.003(11)
C26 0.095(16) 0.078(14) 0.050(11) -0.015(10) 0.007(10) 0.003(12)
C27 0.089(15) 0.069(13) 0.061(12) -0.015(10) -0.005(10) -0.015(11)
C28 0.061(10) 0.046(9) 0.045(9) -0.013(7) -0.006(7) -0.005(8)
C29 0.104(17) 0.034(9) 0.087(14) -0.011(9) 0.029(12) 0.003(10)
C30 0.089(15) 0.035(9) 0.106(17) -0.026(10) -0.016(13) 0.009(10)
C31 0.067(11) 0.034(8) 0.066(11) -0.022(7) 0.000(8) 0.000(8)
C32 0.089(15) 0.034(9) 0.116(17) -0.028(10) 0.020(13) -0.017(10)
C33 0.082(15) 0.051(11) 0.101(16) -0.006(11) 0.031(12) -0.001(11)
C34 0.15(2) 0.049(11) 0.058(12) 0.004(9) 0.030(13) -0.015(13)
C35 0.066(11) 0.040(8) 0.059(10) -0.022(7) -0.015(8) 0.001(8)
C36 0.061(10) 0.033(7) 0.051(9) -0.014(6) -0.012(7) -0.013(7)
C37 0.081(13) 0.053(10) 0.066(12) -0.010(9) -0.032(10) 0.011(10)
C38 0.067(13) 0.083(14) 0.070(13) -0.010(11) -0.020(10) -0.012(11)
C39 0.074(14) 0.058(12) 0.084(14) 0.003(10) -0.018(11) 0.009(10)
C40 0.062(12) 0.039(9) 0.088(14) -0.008(9) 0.026(10) -0.009(8)
C41 0.13(2) 0.052(12) 0.12(2) -0.013(13) 0.052(18) -0.029(14)
C42 0.085(17) 0.047(11) 0.13(2) -0.043(13) 0.018(15) 0.012(11)
C43 0.078(13) 0.044(9) 0.069(11) -0.028(8) 0.030(10) -0.028(9)
C44 0.071(13) 0.078(14) 0.057(11) -0.035(10) 0.015(9) -0.026(11)
C45 0.060(12) 0.105(18) 0.065(12) -0.021(12) 0.012(10) -0.034(12)
C46 0.074(12) 0.071(12) 0.047(10) -0.004(8) -0.009(8) -0.030(10)
C47 0.062(10) 0.041(8) 0.047(9) -0.015(7) 0.000(7) -0.015(8)
C48 0.053(10) 0.043(9) 0.065(11) -0.008(8) 0.016(8) -0.003(8)
C49 0.093(14) 0.046(9) 0.047(10) -0.014(8) 0.001(9) 0.000(9)
C50 0.111(19) 0.101(18) 0.057(12) -0.034(12) 0.019(12) -0.037(15)
C51 0.108(17) 0.088(15) 0.037(9) -0.028(10) -0.005(10) -0.003(13)
C52 0.119(17) 0.060(11) 0.043(9) -0.032(8) 0.012(10) -0.024(11)
C53 0.062(12) 0.059(11) 0.108(16) -0.058(12) 0.011(11) -0.001(10)
C54 0.085(15) 0.037(9) 0.122(18) -0.044(11) -0.020(13) 0.009(10)
C55 0.087(14) 0.046(9) 0.056(11) -0.018(8) 0.014(9) -0.002(9)
C56 0.081(14) 0.045(10) 0.071(12) 0.000(9) 0.028(10) 0.016(10)
C57 0.097(17) 0.074(14) 0.088(15) -0.028(12) 0.007(13) 0.021(13)
C58 0.076(13) 0.058(11) 0.058(11) -0.021(9) -0.015(9) -0.002(10)
C59 0.054(10) 0.031(7) 0.059(10) -0.014(7) 0.008(7) -0.011(7)
C60 0.048(9) 0.035(8) 0.057(9) -0.013(7) 0.002(7) -0.007(7)
C61 0.098(16) 0.071(13) 0.042(10) -0.012(9) 0.011(9) 0.006(12)
C62 0.15(2) 0.064(13) 0.061(13) -0.011(10) 0.001(13) -0.024(14)
C63 0.15(2) 0.053(12) 0.083(16) -0.007(11) -0.052(16) -0.008(14)
C64 0.075(13) 0.058(11) 0.072(12) -0.030(10) -0.030(10) 0.005(10)
C65 0.084(15) 0.034(9) 0.108(17) -0.028(10) -0.012(13) -0.002(9)
C66 0.049(10) 0.069(12) 0.095(15) -0.057(12) -0.008(10) 0.009(9)
C67 0.059(11) 0.061(11) 0.065(11) -0.032(9) -0.009(8) -0.017(9)
C68 0.055(11) 0.119(18) 0.071(13) -0.059(13) 0.018(9) -0.038(12)
C69 0.078(14) 0.080(14) 0.055(11) -0.018(10) -0.010(9) -0.020(11)
C70 0.077(13) 0.071(12) 0.051(10) -0.011(9) 0.012(9) -0.011(11)
C71 0.048(9) 0.053(9) 0.052(9) -0.024(7) -0.004(7) -0.010(8)
C72 0.045(9) 0.039(8) 0.052(9) -0.024(7) 0.002(7) -0.005(7)
C73 0.094(15) 0.042(9) 0.067(12) -0.011(8) -0.008(10) 0.022(10)
C74 0.079(13) 0.095(15) 0.034(8) -0.020(9) -0.015(8) 0.020(11)
C75 0.065(12) 0.067(12) 0.068(11) -0.038(10) -0.016(9) 0.011(10)
C76 0.046(9) 0.052(9) 0.061(10) -0.029(8) -0.001(7) 0.005(8)
C77 0.085(13) 0.043(9) 0.057(10) -0.024(8) -0.014(9) -0.013(9)
C78 0.073(12) 0.031(8) 0.082(13) -0.015(8) -0.013(10) -0.003(8)
C79 0.046(9) 0.041(8) 0.071(11) -0.012(8) -0.010(8) 0.016(7)
C80 0.068(13) 0.066(12) 0.077(13) 0.000(10) -0.017(10) -0.006(10)
C81 0.113(19) 0.086(16) 0.068(13) -0.023(12) -0.045(13) 0.021(14)
C82 0.087(14) 0.071(13) 0.073(13) -0.031(10) -0.034(11) -0.001(11)
C83 0.040(8) 0.041(8) 0.045(8) -0.007(6) -0.010(6) -0.007(6)
C84 0.054(9) 0.034(7) 0.054(9) -0.019(7) -0.014(7) 0.011(7)
C85 0.071(12) 0.052(10) 0.068(12) -0.011(9) -0.013(10) -0.021(9)
C86 0.075(14) 0.110(18) 0.043(10) -0.011(11) -0.014(9) 0.007(13)
C87 0.085(15) 0.109(18) 0.065(13) -0.030(13) -0.021(11) 0.061(14)
C88 0.119(19) 0.038(9) 0.087(15) -0.030(9) -0.022(13) -0.001(11)
C89 0.20(3) 0.054(13) 0.081(16) -0.029(12) -0.062(19) 0.043(16)
C90 0.14(2) 0.023(8) 0.096(16) -0.008(9) -0.065(16) 0.016(10)
C91 0.102(15) 0.031(8) 0.067(12) 0.010(8) -0.045(11) -0.016(9)
C92 0.071(13) 0.051(11) 0.096(16) 0.016(11) -0.035(12) -0.012(10)
C93 0.092(18) 0.11(2) 0.080(16) 0.003(15) 0.010(13) -0.025(16)
C94 0.092(16) 0.090(16) 0.050(11) -0.014(10) 0.004(10) 0.009(13)
C95 0.071(11) 0.038(8) 0.044(8) -0.008(6) -0.024(8) -0.001(8)
C96 0.065(11) 0.033(8) 0.062(10) -0.025(7) -0.010(8) -0.005(7)
O46 0.095(12) 0.081(11) 0.183(19) -0.035(12) -0.068(12) 0.016(9)
OW2 0.095(13) 0.23(2) 0.082(12) -0.013(14) -0.027(10) -0.006(14)
OW1 0.29(4) 0.30(4) 0.32(5) -0.18(4) -0.11(4) 0.12(4)

loop_
_atom_type_symbol
_atom_type_description
_atom_type_scat_dispersion_real
_atom_type_scat_dispersion_imag
_atom_type_scat_source
C C 0.0033 0.0016 'International Tables Vol C Tables 4.2.6.8 and 6.1.1.4'
H H 0.0000 0.0000 'International Tables Vol C Tables 4.2.6.8 and 6.1.1.4'
B B 0.0013 0.0007 'International Tables Vol C Tables 4.2.6.8 and 6.1.1.4'
Cu Cu 0.3201 1.2651 'International Tables Vol C Tables 4.2.6.8 and 6.1.1.4'
N N 0.0061 0.0033 'International Tables Vol C Tables 4.2.6.8 and 6.1.1.4'
O O 0.0106 0.0060 'International Tables Vol C Tables 4.2.6.8 and 6.1.1.4'
W W -0.8490 6.8722 'International Tables Vol C Tables 4.2.6.8 and 6.1.1.4'

loop_
_geom_angle_atom_site_label_1
_geom_angle_atom_site_label_2
_geom_angle_atom_site_label_3
_geom_angle
_geom_angle_site_symmetry_1
_geom_angle_site_symmetry_3
O22 W1 O11 99.0(7) . 2_575
O22 W1 O13 100.1(7) . 2_575
O11 W1 O13 90.5(5) 2_575 2_575
O22 W1 O10 100.5(8) . .
O11 W1 O10 160.3(7) 2_575 .
O13 W1 O10 89.2(6) 2_575 .
O22 W1 O20 99.8(7) . .
O11 W1 O20 85.1(5) 2_575 .
O13 W1 O20 160.1(7) 2_575 .
O10 W1 O20 88.5(5) . .
O22 W1 O2 160.8(8) . .
O11 W1 O2 67.8(6) 2_575 .
O13 W1 O2 67.2(6) 2_575 .
O10 W1 O2 94.0(7) . .
O20 W1 O2 93.2(7) . .
O22 W1 O1 159.5(8) . 2_575
O11 W1 O1 94.8(6) 2_575 2_575
O13 W1 O1 94.9(6) 2_575 2_575
O10 W1 O1 65.6(7) . 2_575
O20 W1 O1 66.3(6) . 2_575
O2 W1 O1 39.7(6) . 2_575
O9 W2 O17 97.2(7) . .
O9 W2 O18 98.5(7) . .
O17 W2 O18 89.1(6) . .
O9 W2 O11 98.7(6) . .
O17 W2 O11 91.5(6) . .
O18 W2 O11 162.6(7) . .
O9 W2 O16 100.7(6) . .
O17 W2 O16 161.9(7) . .
O18 W2 O16 85.5(6) . .
O11 W2 O16 88.6(5) . .
O9 W2 O3 157.5(6) . .
O17 W2 O3 67.6(7) . .
O18 W2 O3 66.0(7) . .
O11 W2 O3 98.2(6) . .
O16 W2 O3 94.4(6) . .
O9 W2 O2 159.0(7) . 2_575
O17 W2 O2 96.9(6) . 2_575
O18 W2 O2 97.2(8) . 2_575
O11 W2 O2 65.4(7) . 2_575
O16 W2 O2 66.7(6) . 2_575
O3 W2 O2 43.5(7) . 2_575
O14 W3 O16 98.6(6) . .
O14 W3 O5 99.4(7) . .
O16 W3 O5 90.6(7) . .
O14 W3 O13 100.9(6) . .
O16 W3 O13 89.2(5) . .
O5 W3 O13 159.4(7) . .
O14 W3 O21 102.0(7) . 2_575
O16 W3 O21 159.4(7) . 2_575
O5 W3 O21 87.9(7) . 2_575
O13 W3 O21 85.0(6) . 2_575
O14 W3 O4 158.3(6) . .
O16 W3 O4 96.4(6) . .
O5 W3 O4 64.6(7) . .
O13 W3 O4 95.0(6) . .
O21 W3 O4 64.5(6) 2_575 .
O14 W3 O2 158.5(7) . 2_575
O16 W3 O2 67.2(6) . 2_575
O5 W3 O2 96.8(7) . 2_575
O13 W3 O2 64.3(6) . 2_575
O21 W3 O2 92.5(7) 2_575 2_575
O4 W3 O2 43.2(7) . 2_575
O8 W4 O20 99.6(7) . .
O8 W4 O19 101.6(8) . 2_575
O20 W4 O19 90.1(6) . 2_575
O8 W4 O7 98.1(7) . .
O20 W4 O7 90.0(6) . .
O19 W4 O7 159.9(8) 2_575 .
O8 W4 O5 101.0(7) . .
O20 W4 O5 159.4(7) . .
O19 W4 O5 87.2(7) 2_575 .
O7 W4 O5 85.6(7) . .
O8 W4 O4 159.6(6) . .
O20 W4 O4 96.8(6) . .
O19 W4 O4 66.1(7) 2_575 .
O7 W4 O4 94.0(6) . .
O5 W4 O4 63.5(7) . .
O8 W4 O1 157.2(7) . 2_575
O20 W4 O1 65.5(6) . 2_575
O19 W4 O1 95.8(8) 2_575 2_575
O7 W4 O1 66.1(6) . 2_575
O5 W4 O1 94.4(7) . 2_575
O4 W4 O1 43.1(6) . 2_575
O15 W5 O10 98.2(7) . .
O15 W5 O7 100.2(6) . .
O10 W5 O7 88.2(5) . .
O15 W5 O18 100.6(8) . .
O10 W5 O18 161.2(8) . .
O7 W5 O18 89.6(6) . .
O15 W5 O12 96.0(8) . .
O10 W5 O12 87.1(7) . .
O7 W5 O12 163.6(7) . .
O18 W5 O12 89.7(7) . .
O15 W5 O3 158.8(7) . .
O10 W5 O3 96.1(7) . .
O7 W5 O3 95.7(6) . .
O18 W5 O3 65.5(7) . .
O12 W5 O3 69.2(7) . .
O15 W5 O1 157.1(7) . 2_575
O10 W5 O1 64.3(6) . 2_575
O7 W5 O1 66.3(5) . 2_575
O18 W5 O1 97.8(7) . 2_575
O12 W5 O1 97.6(7) . 2_575
O3 W5 O1 43.9(6) . 2_575
O6 W6 O21 101.3(7) . .
O6 W6 O19 100.1(7) . .
O21 W6 O19 88.9(6) . .
O6 W6 O17 96.5(6) . .
O21 W6 O17 162.3(7) . .
O19 W6 O17 88.1(7) . .
O6 W6 O12 95.1(7) . .
O21 W6 O12 91.8(8) . .
O19 W6 O12 164.3(8) . .
O17 W6 O12 86.4(8) . .
O6 W6 O4 159.6(6) . 2_575
O21 W6 O4 65.4(6) . 2_575
O19 W6 O4 65.6(6) . 2_575
O17 W6 O4 97.5(6) . 2_575
O12 W6 O4 100.6(7) . 2_575
O6 W6 O3 153.9(6) . .
O21 W6 O3 98.4(7) . .
O19 W6 O3 97.3(7) . .
O17 W6 O3 64.7(6) . .
O12 W6 O3 67.1(7) . .
O4 W6 O3 46.5(5) 2_575 .
O38 W7 O35 99.2(7) . 2_656
O38 W7 O34 100.5(7) . 2_656
O35 W7 O34 90.4(5) 2_656 2_656
O38 W7 O36 100.9(7) . .
O35 W7 O36 159.7(6) 2_656 .
O34 W7 O36 88.2(4) 2_656 .
O38 W7 O37 99.5(8) . .
O35 W7 O37 89.0(5) 2_656 .
O34 W7 O37 159.9(7) 2_656 .
O36 W7 O37 85.3(5) . .
O38 W7 O24 160.9(8) . .
O35 W7 O24 68.7(6) 2_656 .
O34 W7 O24 94.5(6) 2_656 .
O36 W7 O24 91.2(6) . .
O37 W7 O24 66.6(6) . .
O38 W7 O23 162.5(8) . .
O35 W7 O23 94.0(6) 2_656 .
O34 W7 O23 67.8(5) 2_656 .
O36 W7 O23 66.8(5) . .
O37 W7 O23 92.1(6) . .
O24 W7 O23 36.5(5) . .
O30 W8 O39 97.0(7) . .
O30 W8 O31 100.4(6) . 2_656
O39 W8 O31 89.5(7) . 2_656
O30 W8 O28 101.0(7) . .
O39 W8 O28 89.4(8) . .
O31 W8 O28 158.6(6) 2_656 .
O30 W8 O34 100.4(6) . .
O39 W8 O34 162.4(7) . .
O31 W8 O34 89.6(5) 2_656 .
O28 W8 O34 85.1(6) . .
O30 W8 O25 157.9(6) . .
O39 W8 O25 66.7(7) . .
O31 W8 O25 94.6(6) 2_656 .
O28 W8 O25 65.4(6) . .
O34 W8 O25 95.9(5) . .
O30 W8 O23 161.0(6) . 2_656
O39 W8 O23 97.9(7) . 2_656
O31 W8 O23 68.2(5) 2_656 2_656
O28 W8 O23 90.8(6) . 2_656
O34 W8 O23 65.6(5) . 2_656
O25 W8 O23 41.1(5) . 2_656
O40 W9 O36 99.9(6) . .
O40 W9 O27 98.7(8) . .
O36 W9 O27 89.5(7) . .
O40 W9 O42 99.0(8) . .
O36 W9 O42 161.0(7) . .
O27 W9 O42 89.3(8) . .
O40 W9 O31 99.3(6) . .
O36 W9 O31 89.8(5) . .
O27 W9 O31 161.8(7) . .
O42 W9 O31 85.5(7) . .
O40 W9 O26 155.8(7) . 2_656
O36 W9 O26 99.9(6) . 2_656
O27 W9 O26 67.8(7) . 2_656
O42 W9 O26 62.2(7) . 2_656
O31 W9 O26 94.4(6) . 2_656
O40 W9 O23 161.0(6) . .
O36 W9 O23 66.8(5) . .
O27 W9 O23 94.8(7) . .
O42 W9 O23 94.4(7) . .
O31 W9 O23 68.3(5) . .
O26 W9 O23 43.1(5) 2_656 .
O33 W10 O42 101.7(8) . .
O33 W10 O41 99.4(6) . 2_656
O42 W10 O41 90.5(8) . 2_656
O33 W10 O35 100.6(6) . .
O42 W10 O35 157.6(7) . .
O41 W10 O35 87.8(5) 2_656 .
O33 W10 O43 100.6(7) . .
O42 W10 O43 88.7(8) . .
O41 W10 O43 159.8(7) 2_656 .
O35 W10 O43 85.2(6) . .
O33 W10 O26 156.9(7) . 2_656
O42 W10 O26 60.7(7) . 2_656
O41 W10 O26 95.8(6) 2_656 2_656
O35 W10 O26 97.2(6) . 2_656
O43 W10 O26 66.4(6) . 2_656
O33 W10 O24 159.1(6) . 2_656
O42 W10 O24 95.2(7) . 2_656
O41 W10 O24 68.0(5) 2_656 2_656
O35 W10 O24 63.6(6) . 2_656
O43 W10 O24 92.0(6) . 2_656
O26 W10 O24 44.0(6) 2_656 2_656
O29 W11 O37 100.0(6) . .
O29 W11 O44 99.9(7) . .
O37 W11 O44 90.3(7) . .
O29 W11 O41 97.9(6) . .
O37 W11 O41 87.6(6) . .
O44 W11 O41 162.1(7) . .
O29 W11 O39 98.1(7) . .
O37 W11 O39 161.9(7) . .
O44 W11 O39 88.5(8) . .
O41 W11 O39 88.1(7) . .
O29 W11 O25 157.5(5) . .
O37 W11 O25 99.0(6) . .
O44 W11 O25 68.1(7) . .
O41 W11 O25 94.7(6) . .
O39 W11 O25 63.8(7) . .
O29 W11 O24 158.6(5) . .
O37 W11 O24 64.3(6) . .
O44 W11 O24 94.8(7) . .
O41 W11 O24 68.4(5) . .
O39 W11 O24 97.8(7) . .
O25 W11 O24 43.8(5) . .
O32 W12 O28 100.9(6) . .
O32 W12 O43 99.5(7) . .
O28 W12 O43 89.3(8) . .
O32 W12 O27 100.6(7) . .
O28 W12 O27 158.4(8) . .
O43 W12 O27 89.9(8) . .
O32 W12 O44 99.7(7) . .
O28 W12 O44 89.2(8) . .
O43 W12 O44 160.7(8) . .
O27 W12 O44 84.4(8) . .
O32 W12 O25 156.5(5) . .
O28 W12 O25 62.8(6) . .
O43 W12 O25 97.2(7) . .
O27 W12 O25 95.9(7) . .
O44 W12 O25 65.3(7) . .
O32 W12 O26 155.0(6) . 2_656
O28 W12 O26 97.9(7) . 2_656
O43 W12 O26 64.2(6) . 2_656
O27 W12 O26 62.6(7) . 2_656
O44 W12 O26 97.0(7) . 2_656
O25 W12 O26 48.5(6) . 2_656
O45 Cu1 N2 153.8(8) . .
O45 Cu1 N1 122.7(8) . .
N2 Cu1 N1 83.2(6) . .
O46 Cu2 N4 150.4(7) . .
O46 Cu2 N3 128.3(7) . .
N4 Cu2 N3 81.0(6) . .
N7 Cu3 N8 82.7(6) . .
N7 Cu3 N6 113.8(6) . .
N8 Cu3 N6 138.2(7) . .
N7 Cu3 N5 129.1(6) . .
N8 Cu3 N5 116.3(5) . .
N6 Cu3 N5 83.9(6) . .
N10 Cu4 N11 144.0(6) . .
N10 Cu4 N12 107.7(6) . .
N11 Cu4 N12 81.4(5) . .
N10 Cu4 N9 82.3(6) . .
N11 Cu4 N9 116.3(6) . .
N12 Cu4 N9 135.3(6) . .
N14 Cu5 N16 139.4(6) . .
N14 Cu5 N13 82.4(5) . .
N16 Cu5 N13 113.5(6) . .
N14 Cu5 N15 112.6(5) . .
N16 Cu5 N15 83.3(6) . .
N13 Cu5 N15 134.7(6) . .
O2 B1 O2 180.0(15) 2_575 .
O2 B1 O1 65.6(10) 2_575 .
O2 B1 O1 114.4(10) . .
O2 B1 O1 114.4(10) 2_575 2_575
O2 B1 O1 65.6(10) . 2_575
O1 B1 O1 180(2) . 2_575
O2 B1 O4 108.3(9) 2_575 2_575
O2 B1 O4 71.7(9) . 2_575
O1 B1 O4 70.9(9) . 2_575
O1 B1 O4 109.1(9) 2_575 2_575
O2 B1 O4 71.7(9) 2_575 .
O2 B1 O4 108.3(9) . .
O1 B1 O4 109.1(9) . .
O1 B1 O4 70.9(9) 2_575 .
O4 B1 O4 180.0(9) 2_575 .
O2 B1 O3 70.5(9) 2_575 .
O2 B1 O3 109.5(9) . .
O1 B1 O3 109.1(9) . .
O1 B1 O3 70.9(9) 2_575 .
O4 B1 O3 73.9(8) 2_575 .
O4 B1 O3 106.1(8) . .
O2 B1 O3 109.5(9) 2_575 2_575
O2 B1 O3 70.5(9) . 2_575
O1 B1 O3 70.9(9) . 2_575
O1 B1 O3 109.1(9) 2_575 2_575
O4 B1 O3 106.1(8) 2_575 2_575
O4 B1 O3 73.9(8) . 2_575
O3 B1 O3 180.0(10) . 2_575
O23 B2 O23 180.000(2) 2_656 .
O23 B2 O24 117.5(9) 2_656 .
O23 B2 O24 62.5(9) . .
O23 B2 O24 62.5(9) 2_656 2_656
O23 B2 O24 117.5(9) . 2_656
O24 B2 O24 180.0(8) . 2_656
O23 B2 O25 68.6(8) 2_656 .
O23 B2 O25 111.4(8) . .
O24 B2 O25 72.4(8) . .
O24 B2 O25 107.6(8) 2_656 .
O23 B2 O25 111.4(8) 2_656 2_656
O23 B2 O25 68.6(8) . 2_656
O24 B2 O25 107.6(8) . 2_656
O24 B2 O25 72.4(8) 2_656 2_656
O25 B2 O25 180.0(7) . 2_656
O23 B2 O26 69.8(8) 2_656 .
O23 B2 O26 110.2(8) . .
O24 B2 O26 72.6(8) . .
O24 B2 O26 107.4(8) 2_656 .
O25 B2 O26 101.5(8) . .
O25 B2 O26 78.5(8) 2_656 .
O23 B2 O26 110.2(8) 2_656 2_656
O23 B2 O26 69.8(8) . 2_656
O24 B2 O26 107.4(8) . 2_656
O24 B2 O26 72.6(8) 2_656 2_656
O25 B2 O26 78.5(8) . 2_656
O25 B2 O26 101.5(8) 2_656 2_656
O26 B2 O26 180.0(12) . 2_656
B1 O1 O2 56.8(11) . 2_575
B1 O1 O4 56.7(8) . 2_575
O2 O1 O4 93.7(13) 2_575 2_575
B1 O1 O3 57.1(9) . 2_575
O2 O1 O3 94.9(13) 2_575 2_575
O4 O1 O3 90.2(12) 2_575 2_575
B1 O1 W1 126.2(10) . 2_575
O2 O1 W1 69.4(10) 2_575 2_575
O4 O1 W1 133.8(11) 2_575 2_575
O3 O1 W1 132.4(10) 2_575 2_575
B1 O1 W5 122.1(10) . 2_575
O2 O1 W5 133.4(10) 2_575 2_575
O4 O1 W5 125.9(10) 2_575 2_575
O3 O1 W5 65.0(8) 2_575 2_575
W1 O1 W5 92.9(6) 2_575 2_575
B1 O1 W4 123.0(8) . 2_575
O2 O1 W4 131.1(12) 2_575 2_575
O4 O1 W4 66.3(7) 2_575 2_575
O3 O1 W4 127.3(10) 2_575 2_575
W1 O1 W4 92.3(7) 2_575 2_575
W5 O1 W4 90.8(6) 2_575 2_575
B1 O2 O1 57.6(10) . 2_575
B1 O2 O3 57.7(9) . 2_575
O1 O2 O3 95.8(12) 2_575 2_575
B1 O2 O4 56.7(9) . 2_575
O1 O2 O4 94.5(13) 2_575 2_575
O3 O2 O4 90.5(13) 2_575 2_575
B1 O2 W1 128.5(10) . .
O1 O2 W1 70.9(10) 2_575 .
O3 O2 W1 135.0(11) 2_575 .
O4 O2 W1 132.2(10) 2_575 .
B1 O2 W2 122.1(9) . 2_575
O1 O2 W2 131.8(11) 2_575 2_575
O3 O2 W2 64.4(7) 2_575 2_575
O4 O2 W2 126.9(10) 2_575 2_575
W1 O2 W2 92.2(8) . 2_575
B1 O2 W3 121.7(11) . 2_575
O1 O2 W3 133.8(10) 2_575 2_575
O3 O2 W3 123.7(11) 2_575 2_575
O4 O2 W3 65.1(7) 2_575 2_575
W1 O2 W3 92.2(7) . 2_575
W2 O2 W3 90.0(6) 2_575 2_575
B1 O3 O2 51.8(9) . 2_575
B1 O3 O1 52.0(8) . 2_575
O2 O3 O1 89.0(12) 2_575 2_575
B1 O3 W2 123.8(10) . .
O2 O3 W2 72.0(9) 2_575 .
O1 O3 W2 137.1(10) 2_575 .
B1 O3 W5 123.1(9) . .
O2 O3 W5 135.7(11) 2_575 .
O1 O3 W5 71.1(9) 2_575 .
W2 O3 W5 95.8(6) . .
B1 O3 W6 118.3(9) . .
O2 O3 W6 128.6(11) 2_575 .
O1 O3 W6 126.3(10) 2_575 .
W2 O3 W6 94.5(6) . .
W5 O3 W6 94.0(6) . .
B1 O4 O1 52.4(8) . 2_575
B1 O4 O2 51.7(8) . 2_575
O1 O4 O2 88.8(11) 2_575 2_575
B1 O4 W3 123.3(9) . .
O1 O4 W3 133.3(10) 2_575 .
O2 O4 W3 71.7(8) 2_575 .
B1 O4 W4 123.0(9) . .
O1 O4 W4 70.6(9) 2_575 .
O2 O4 W4 136.3(10) 2_575 .
W3 O4 W4 94.7(5) . .
B1 O4 W6 121.2(8) . 2_575
O1 O4 W6 130.4(11) 2_575 2_575
O2 O4 W6 127.7(10) 2_575 2_575
W3 O4 W6 93.4(6) . 2_575
W4 O4 W6 93.5(6) . 2_575
W3 O5 W4 136.9(10) . .
W4 O7 W5 136.3(6) . .
W5 O10 W1 136.7(9) . .
W1 O11 W2 133.9(8) 2_575 .
W5 O12 W6 129.7(11) . .
W1 O13 W3 135.4(8) 2_575 .
W3 O16 W2 135.9(7) . .
W2 O17 W6 133.2(9) . .
W2 O18 W5 132.2(10) . .
W4 O19 W6 134.7(10) 2_575 .
W4 O20 W1 135.2(9) . .
W6 O21 W3 136.3(8) . 2_575
B2 O23 O24 60.7(9) . .
B2 O23 O25 60.6(8) . 2_656
O24 O23 O25 101.1(13) . 2_656
B2 O23 O26 60.6(8) . 2_656
O24 O23 O26 100.2(11) . 2_656
O25 O23 O26 92.4(10) 2_656 2_656
B2 O23 W7 129.2(9) . .
O24 O23 W7 68.6(8) . .
O25 O23 W7 132.2(9) 2_656 .
O26 O23 W7 134.8(9) 2_656 .
B2 O23 W9 122.6(7) . .
O24 O23 W9 129.8(10) . .
O25 O23 W9 124.7(9) 2_656 .
O26 O23 W9 62.1(7) 2_656 .
W7 O23 W9 90.9(5) . .
B2 O23 W8 123.8(8) . 2_656
O24 O23 W8 134.5(9) . 2_656
O25 O23 W8 63.1(7) 2_656 2_656
O26 O23 W8 121.7(9) 2_656 2_656
W7 O23 W8 90.4(5) . 2_656
W9 O23 W8 88.5(5) . 2_656
B2 O24 O23 56.8(8) . .
B2 O24 O25 56.8(7) . .
O23 O24 O25 96.8(11) . .
B2 O24 O26 57.4(8) . .
O23 O24 O26 96.1(12) . .
O25 O24 O26 86.0(11) . .
B2 O24 W7 131.7(10) . .
O23 O24 W7 74.9(9) . .
O25 O24 W7 139.4(10) . .
O26 O24 W7 133.9(9) . .
B2 O24 W11 121.6(8) . .
O23 O24 W11 135.0(11) . .
O25 O24 W11 64.8(7) . .
O26 O24 W11 121.2(10) . .
W7 O24 W11 92.8(6) . .
B2 O24 W10 119.9(9) . 2_656
O23 O24 W10 133.8(10) . 2_656
O25 O24 W10 119.8(10) . 2_656
O26 O24 W10 62.5(7) . 2_656
W7 O24 W10 91.1(5) . 2_656
W11 O24 W10 88.4(5) . 2_656
B2 O25 O23 50.8(7) . 2_656
B2 O25 O24 50.8(7) . .
O23 O25 O24 89.3(10) 2_656 .
B2 O25 W8 126.5(9) . .
O23 O25 W8 75.8(8) 2_656 .
O24 O25 W8 139.8(11) . .
B2 O25 W11 122.2(8) . .
O23 O25 W11 139.8(10) 2_656 .
O24 O25 W11 71.4(7) . .
W8 O25 W11 96.3(6) . .
B2 O25 W12 117.5(9) . .
O23 O25 W12 126.7(9) 2_656 .
O24 O25 W12 124.4(10) . .
W8 O25 W12 93.5(6) . .
W11 O25 W12 92.7(6) . .
B2 O26 O23 49.5(7) . 2_656
B2 O26 O24 50.0(7) . .
O23 O26 O24 87.1(10) 2_656 .
B2 O26 W9 124.3(9) . 2_656
O23 O26 W9 74.8(8) 2_656 2_656
O24 O26 W9 141.7(10) . 2_656
B2 O26 W10 123.5(8) . 2_656
O23 O26 W10 138.8(10) 2_656 2_656
O24 O26 W10 73.5(7) . 2_656
W9 O26 W10 98.2(7) 2_656 2_656
B2 O26 W12 115.6(8) . 2_656
O23 O26 W12 127.8(9) 2_656 2_656
O24 O26 W12 122.4(9) . 2_656
W9 O26 W12 94.8(6) 2_656 2_656
W10 O26 W12 93.0(6) 2_656 2_656
W9 O27 W12 134.5(11) . .
W12 O28 W8 137.9(9) . .
W8 O31 W9 134.4(7) 2_656 .
W7 O34 W8 135.5(7) 2_656 .
W7 O35 W10 135.9(7) 2_656 .
W9 O36 W7 134.8(7) . .
W11 O37 W7 135.4(9) . .
W8 O39 W11 132.8(10) . .
W10 O41 W11 135.2(7) 2_656 .
W10 O42 W9 138.3(11) . .
W12 O43 W10 136.3(10) . .
W11 O44 W12 133.8(10) . .
C12 N1 C1 111(2) . .
C12 N1 Cu1 111.6(13) . .
C1 N1 Cu1 136.5(17) . .
C10 N2 C11 116.4(16) . .
C10 N2 Cu1 131.7(13) . .
C11 N2 Cu1 111.8(13) . .
C22 N3 C23 116.8(19) . .
C22 N3 Cu2 130.1(15) . .
C23 N3 Cu2 113.1(13) . .
C13 N4 C24 117.3(16) . .
C13 N4 Cu2 128.4(14) . .
C24 N4 Cu2 114.3(11) . .
C25 N5 C36 119.2(15) . .
C25 N5 Cu3 131.6(12) . .
C36 N5 Cu3 109.1(11) . .
C34 N6 C35 116.5(15) . .
C34 N6 Cu3 132.3(13) . .
C35 N6 Cu3 111.1(12) . .
C37 N7 C48 116.1(16) . .
C37 N7 Cu3 132.9(13) . .
C48 N7 Cu3 110.9(11) . .
C47 N8 C46 120.6(15) . .
C47 N8 Cu3 111.3(11) . .
C46 N8 Cu3 127.9(12) . .
C49 N9 C60 119.7(15) . .
C49 N9 Cu4 132.4(12) . .
C60 N9 Cu4 107.9(11) . .
C58 N10 C59 118.3(14) . .
C58 N10 Cu4 129.2(12) . .
C59 N10 Cu4 112.4(12) . .
C61 N11 C72 118.9(15) . .
C61 N11 Cu4 129.2(12) . .
C72 N11 Cu4 111.6(11) . .
C70 N12 C71 118.2(15) . .
C70 N12 Cu4 132.9(12) . .
C71 N12 Cu4 108.9(10) . .
C84 N13 C73 116.6(13) . .
C84 N13 Cu5 112.9(10) . .
C73 N13 Cu5 130.5(11) . .
C82 N14 C83 118.0(14) . .
C82 N14 Cu5 130.5(11) . .
C83 N14 Cu5 111.1(9) . .
C85 N15 C96 117.5(15) . .
C85 N15 Cu5 131.8(12) . .
C96 N15 Cu5 110.7(11) . .
C94 N16 C95 118.7(17) . .
C94 N16 Cu5 131.1(14) . .
C95 N16 Cu5 109.9(12) . .
C2 C1 N1 127(3) . .
C2 C1 H1A 116.4 . .
N1 C1 H1A 116.4 . .
C3 C2 C1 119(3) . .
C3 C2 H2A 120.7 . .
C1 C2 H2A 120.7 . .
C2 C3 C4 120(2) . .
C2 C3 H3A 120.0 . .
C4 C3 H3A 120.0 . .
C12 C4 C5 117.0(18) . .
C12 C4 C3 119(2) . .
C5 C4 C3 123.2(19) . .
C6 C5 C4 122.8(18) . .
C6 C5 H5A 118.6 . .
C4 C5 H5A 118.6 . .
C5 C6 C7 121.1(19) . .
C5 C6 H6A 119.5 . .
C7 C6 H6A 119.5 . .
C11 C7 C8 116.7(15) . .
C11 C7 C6 117.6(16) . .
C8 C7 C6 125.6(18) . .
C9 C8 C7 119(2) . .
C9 C8 H8A 120.4 . .
C7 C8 H8A 120.4 . .
C8 C9 C10 124(2) . .
C8 C9 H9A 118.2 . .
C10 C9 H9A 118.2 . .
N2 C10 C9 121.6(19) . .
N2 C10 H10A 119.2 . .
C9 C10 H10A 119.2 . .
N2 C11 C7 122.4(16) . .
N2 C11 C12 119.0(15) . .
C7 C11 C12 118.6(14) . .
C4 C12 N1 123.3(18) . .
C4 C12 C11 122.8(17) . .
N1 C12 C11 113.8(16) . .
N4 C13 C14 123(2) . .
N4 C13 H13A 118.7 . .
C14 C13 H13A 118.7 . .
C15 C14 C13 121(2) . .
C15 C14 H14A 119.4 . .
C13 C14 H14A 119.4 . .
C16 C15 C14 117.2(18) . .
C16 C15 H15A 121.4 . .
C14 C15 H15A 121.4 . .
C15 C16 C24 117.4(18) . .
C15 C16 C17 125.8(17) . .
C24 C16 C17 116.7(18) . .
C18 C17 C16 123(2) . .
C18 C17 H17A 118.6 . .
C16 C17 H17A 118.6 . .
C17 C18 C19 123(2) . .
C17 C18 H18A 118.3 . .
C19 C18 H18A 118.3 . .
C20 C19 C23 119(2) . .
C20 C19 C18 124(2) . .
C23 C19 C18 116.4(18) . .
C19 C20 C21 117(2) . .
C19 C20 H20A 121.6 . .
C21 C20 H20A 121.6 . .
C20 C21 C22 124(2) . .
C20 C21 H21A 118.2 . .
C22 C21 H21A 118.2 . .
N3 C22 C21 119(2) . .
N3 C22 H22A 120.3 . .
C21 C22 H22A 120.3 . .
N3 C23 C19 123.8(18) . .
N3 C23 C24 113.2(17) . .
C19 C23 C24 122.9(16) . .
N4 C24 C16 123.8(16) . .
N4 C24 C23 118.3(14) . .
C16 C24 C23 117.9(17) . .
N5 C25 C26 122.7(17) . .
N5 C25 H25A 118.7 . .
C26 C25 H25A 118.7 . .
C27 C26 C25 118.6(18) . .
C27 C26 H26A 120.7 . .
C25 C26 H26A 120.7 . .
C26 C27 C28 121.7(19) . .
C26 C27 H27A 119.1 . .
C28 C27 H27A 119.1 . .
C27 C28 C36 117.0(15) . .
C27 C28 C29 126.0(17) . .
C36 C28 C29 117.0(15) . .
C30 C29 C28 122.1(17) . .
C30 C29 H29A 119.0 . .
C28 C29 H29A 119.0 . .
C29 C30 C31 119.5(16) . .
C29 C30 H30A 120.3 . .
C31 C30 H30A 120.3 . .
C35 C31 C32 114.6(16) . .
C35 C31 C30 123.4(17) . .
C32 C31 C30 121.9(15) . .
C33 C32 C31 119.4(17) . .
C33 C32 H32A 120.3 . .
C31 C32 H32A 120.3 . .
C32 C33 C34 121(2) . .
C32 C33 H33A 119.5 . .
C34 C33 H33A 119.5 . .
N6 C34 C33 122.6(18) . .
N6 C34 H34A 118.7 . .
C33 C34 H34A 118.7 . .
N6 C35 C31 125.7(16) . .
N6 C35 C36 117.4(13) . .
C31 C35 C36 116.8(16) . .
N5 C36 C28 120.7(14) . .
N5 C36 C35 118.6(14) . .
C28 C36 C35 120.7(13) . .
N7 C37 C38 125.2(18) . .
N7 C37 H37A 117.4 . .
C38 C37 H37A 117.4 . .
C39 C38 C37 116.9(18) . .
C39 C38 H38A 121.6 . .
C37 C38 H38A 121.6 . .
C38 C39 C40 119.8(18) . .
C38 C39 H39A 120.1 . .
C40 C39 H39A 120.1 . .
C48 C40 C39 119.7(18) . .
C48 C40 C41 117(2) . .
C39 C40 C41 123(2) . .
C42 C41 C40 120(2) . .
C42 C41 H41A 119.9 . .
C40 C41 H41A 119.9 . .
C41 C42 C43 121(2) . .
C41 C42 H42A 119.6 . .
C43 C42 H42A 119.6 . .
C42 C43 C47 121(2) . .
C42 C43 C44 121.6(18) . .
C47 C43 C44 117.2(18) . .
C45 C44 C43 118.3(18) . .
C45 C44 H44A 120.8 . .
C43 C44 H44A 120.8 . .
C44 C45 C46 119(2) . .
C44 C45 H45A 120.4 . .
C46 C45 H45A 120.4 . .
N8 C46 C45 122.1(19) . .
N8 C46 H46A 119.0 . .
C45 C46 H46A 119.0 . .
N8 C47 C43 122.3(16) . .
N8 C47 C48 120.6(14) . .
C43 C47 C48 116.8(16) . .
C40 C48 N7 122.1(18) . .
C40 C48 C47 123.7(17) . .
N7 C48 C47 114.1(15) . .
N9 C49 C50 125.1(19) . .
N9 C49 H49A 117.4 . .
C50 C49 H49A 117.4 . .
C51 C50 C49 117(2) . .
C51 C50 H50A 121.6 . .
C49 C50 H50A 121.6 . .
C50 C51 C52 120.4(19) . .
C50 C51 H51A 119.8 . .
C52 C51 H51A 119.8 . .
C51 C52 C60 118.4(18) . .
C51 C52 C53 123.0(17) . .
C60 C52 C53 118.2(18) . .
C54 C53 C52 119.1(17) . .
C54 C53 H53A 120.5 . .
C52 C53 H53A 120.5 . .
C53 C54 C55 124.7(17) . .
C53 C54 H54A 117.6 . .
C55 C54 H54A 117.6 . .
C59 C55 C56 117.8(17) . .
C59 C55 C54 115.5(18) . .
C56 C55 C54 126.0(17) . .
C57 C56 C55 120.4(18) . .
C57 C56 H56A 119.8 . .
C55 C56 H56A 119.8 . .
C56 C57 C58 119(2) . .
C56 C57 H57A 120.5 . .
C58 C57 H57A 120.5 . .
N10 C58 C57 122.6(18) . .
N10 C58 H58A 118.7 . .
C57 C58 H58A 118.7 . .
C55 C59 N10 121.7(17) . .
C55 C59 C60 122.2(15) . .
N10 C59 C60 115.9(14) . .
N9 C60 C59 121.5(14) . .
N9 C60 C52 119.2(16) . .
C59 C60 C52 119.2(15) . .
N11 C61 C62 123.4(18) . .
N11 C61 H61A 118.3 . .
C62 C61 H61A 118.3 . .
C61 C62 C63 119(2) . .
C61 C62 H62A 120.3 . .
C63 C62 H62A 120.3 . .
C62 C63 C64 117.8(19) . .
C62 C63 H63A 121.1 . .
C64 C63 H63A 121.1 . .
C72 C64 C63 118.5(17) . .
C72 C64 C65 118.1(19) . .
C63 C64 C65 123.3(19) . .
C66 C65 C64 121.3(17) . .
C66 C65 H65A 119.4 . .
C64 C65 H65A 119.4 . .
C65 C66 C67 123.6(16) . .
C65 C66 H66A 118.2 . .
C67 C66 H66A 118.2 . .
C66 C67 C68 126.3(17) . .
C66 C67 C71 116.3(17) . .
C68 C67 C71 116.6(17) . .
C69 C68 C67 120.4(17) . .
C69 C68 H68A 119.8 . .
C67 C68 H68A 119.8 . .
C68 C69 C70 118.6(19) . .
C68 C69 H69A 120.7 . .
C70 C69 H69A 120.7 . .
N12 C70 C69 125.8(19) . .
N12 C70 H70A 117.1 . .
C69 C70 H70A 117.1 . .
N12 C71 C72 120.0(14) . .
N12 C71 C67 120.1(15) . .
C72 C71 C67 119.8(15) . .
N11 C72 C71 117.6(14) . .
N11 C72 C64 121.6(16) . .
C71 C72 C64 120.8(15) . .
C74 C73 N13 122.3(15) . .
C74 C73 H73A 118.9 . .
N13 C73 H73A 118.9 . .
C73 C74 C75 119.6(16) . .
C73 C74 H74A 120.2 . .
C75 C74 H74A 120.2 . .
C76 C75 C74 117.5(16) . .
C76 C75 H75A 121.2 . .
C74 C75 H75A 121.2 . .
C84 C76 C75 118.2(15) . .
C84 C76 C77 121.9(15) . .
C75 C76 C77 119.9(15) . .
C78 C77 C76 119.9(14) . .
C78 C77 H77A 120.1 . .
C76 C77 H77A 120.1 . .
C77 C78 C79 120.2(15) . .
C77 C78 H78A 119.9 . .
C79 C78 H78A 119.9 . .
C83 C79 C78 120.7(15) . .
C83 C79 C80 117.8(16) . .
C78 C79 C80 121.4(15) . .
C81 C80 C79 117.8(18) . .
C81 C80 H80A 121.1 . .
C79 C80 H80A 121.1 . .
C80 C81 C82 119.4(18) . .
C80 C81 H81A 120.3 . .
C82 C81 H81A 120.3 . .
N14 C82 C81 122.6(17) . .
N14 C82 H82A 118.7 . .
C81 C82 H82A 118.7 . .
N14 C83 C79 123.7(14) . .
N14 C83 C84 117.4(13) . .
C79 C83 C84 118.9(14) . .
N13 C84 C76 125.5(15) . .
N13 C84 C83 116.2(13) . .
C76 C84 C83 118.4(13) . .
N15 C85 C86 123.8(18) . .
N15 C85 H85A 118.1 . .
C86 C85 H85A 118.1 . .
C87 C86 C85 118(2) . .
C87 C86 H86A 120.9 . .
C85 C86 H86A 120.9 . .
C86 C87 C88 122.0(18) . .
C86 C87 H87A 119.0 . .
C88 C87 H87A 119.0 . .
C89 C88 C96 121(2) . .
C89 C88 C87 126(2) . .
C96 C88 C87 113.2(18) . .
C90 C89 C88 120(2) . .
C90 C89 H89A 120.0 . .
C88 C89 H89A 120.0 . .
C89 C90 C91 122.6(19) . .
C89 C90 H90A 118.7 . .
C91 C90 H90A 118.7 . .
C90 C91 C95 121(2) . .
C90 C91 C92 125.4(18) . .
C95 C91 C92 114.1(18) . .
C93 C92 C91 122(2) . .
C93 C92 H92A 119.1 . .
C91 C92 H92A 119.1 . .
C92 C93 C94 119(2) . .
C92 C93 H93A 120.4 . .
C94 C93 H93A 120.4 . .
N16 C94 C93 123(2) . .
N16 C94 H94A 118.5 . .
C93 C94 H94A 118.5 . .
N16 C95 C91 123.2(17) . .
N16 C95 C96 118.7(14) . .
C91 C95 C96 118.1(16) . .
N15 C96 C88 125.2(17) . .
N15 C96 C95 117.3(13) . .
C88 C96 C95 117.5(16) . .

loop_
_geom_bond_atom_site_label_1
_geom_bond_atom_site_label_2
_geom_bond_distance
_geom_bond_site_symmetry_2
W1 O22 1.665(12) .
W1 O11 1.868(12) 2_575
W1 O13 1.873(11) 2_575
W1 O10 1.883(12) .
W1 O20 1.925(11) .
W1 O2 2.35(2) .
W1 O1 2.375(18) 2_575
W2 O9 1.650(11) .
W2 O17 1.878(17) .
W2 O18 1.886(14) .
W2 O11 1.891(12) .
W2 O16 1.926(11) .
W2 O3 2.319(18) .
W2 O2 2.445(18) 2_575
W3 O14 1.668(11) .
W3 O16 1.829(13) .
W3 O5 1.845(18) .
W3 O13 1.888(13) .
W3 O21 1.920(12) 2_575
W3 O4 2.365(17) .
W3 O2 2.475(17) 2_575
W4 O8 1.655(11) .
W4 O20 1.843(13) .
W4 O19 1.863(14) 2_575
W4 O7 1.872(12) .
W4 O5 1.908(18) .
W4 O4 2.382(17) .
W4 O1 2.455(17) 2_575
W5 O15 1.622(11) .
W5 O10 1.872(14) .
W5 O7 1.883(12) .
W5 O18 1.893(14) .
W5 O12 1.921(19) .
W5 O3 2.337(17) .
W5 O1 2.439(18) 2_575
W6 O6 1.676(10) .
W6 O21 1.807(14) .
W6 O19 1.899(15) .
W6 O17 1.918(17) .
W6 O12 1.927(19) .
W6 O4 2.386(15) 2_575
W6 O3 2.425(17) .
W7 O38 1.667(13) .
W7 O35 1.844(13) 2_656
W7 O34 1.864(10) 2_656
W7 O36 1.913(11) .
W7 O37 1.914(12) .
W7 O24 2.335(18) .
W7 O23 2.422(14) .
W8 O30 1.675(11) .
W8 O39 1.837(18) .
W8 O31 1.838(11) 2_656
W8 O28 1.896(17) .
W8 O34 1.908(11) .
W8 O25 2.298(17) .
W8 O23 2.497(15) 2_656
W9 O40 1.666(13) .
W9 O36 1.852(13) .
W9 O27 1.873(19) .
W9 O42 1.875(19) .
W9 O31 1.910(11) .
W9 O26 2.248(17) 2_656
W9 O23 2.456(15) .
W10 O33 1.658(11) .
W10 O42 1.834(19) .
W10 O41 1.852(11) 2_656
W10 O35 1.901(14) .
W10 O43 1.914(18) .
W10 O26 2.336(16) 2_656
W10 O24 2.524(16) 2_656
W11 O29 1.696(10) .
W11 O37 1.852(15) .
W11 O44 1.869(18) .
W11 O41 1.917(11) .
W11 O39 1.952(18) .
W11 O25 2.361(16) .
W11 O24 2.473(15) .
W12 O32 1.663(9) .
W12 O28 1.818(17) .
W12 O43 1.842(18) .
W12 O27 1.896(19) .
W12 O44 1.921(18) .
W12 O25 2.457(17) .
W12 O26 2.469(16) 2_656
Cu1 O45 1.918(17) .
Cu1 N2 1.988(16) .
Cu1 N1 2.050(19) .
Cu2 O46 1.880(16) .
Cu2 N4 1.977(15) .
Cu2 N3 2.087(17) .
Cu3 N7 2.012(15) .
Cu3 N8 2.023(12) .
Cu3 N6 2.029(14) .
Cu3 N5 2.051(14) .
Cu4 N10 2.048(14) .
Cu4 N11 2.061(15) .
Cu4 N12 2.075(13) .
Cu4 N9 2.099(14) .
Cu5 N14 2.024(13) .
Cu5 N16 2.037(15) .
Cu5 N13 2.037(12) .
Cu5 N15 2.047(13) .
B1 O2 1.48(2) 2_575
B1 O2 1.48(2) .
B1 O1 1.49(2) .
B1 O1 1.49(2) 2_575
B1 O4 1.572(15) 2_575
B1 O4 1.572(15) .
B1 O3 1.587(17) .
B1 O3 1.587(17) 2_575
B2 O23 1.409(16) 2_656
B2 O23 1.409(16) .
B2 O24 1.467(17) .
B2 O24 1.467(17) 2_656
B2 O25 1.585(16) .
B2 O25 1.585(16) 2_656
B2 O26 1.614(17) .
B2 O26 1.614(17) 2_656
O1 O2 1.61(2) 2_575
O1 O4 1.78(2) 2_575
O1 O3 1.79(3) 2_575
O1 W1 2.375(18) 2_575
O1 W5 2.439(18) 2_575
O1 W4 2.455(17) 2_575
O2 O1 1.61(2) 2_575
O2 O3 1.77(3) 2_575
O2 O4 1.79(3) 2_575
O2 W2 2.445(18) 2_575
O2 W3 2.475(17) 2_575
O3 O2 1.77(3) 2_575
O3 O1 1.79(3) 2_575
O4 O1 1.78(2) 2_575
O4 O2 1.79(3) 2_575
O4 W6 2.386(15) 2_575
O11 W1 1.868(12) 2_575
O13 W1 1.873(11) 2_575
O19 W4 1.863(14) 2_575
O21 W3 1.920(12) 2_575
O23 O24 1.49(2) .
O23 O25 1.69(2) 2_656
O23 O26 1.74(2) 2_656
O23 W8 2.497(15) 2_656
O24 O25 1.81(2) .
O24 O26 1.83(2) .
O24 W10 2.524(16) 2_656
O25 O23 1.69(2) 2_656
O26 O23 1.74(2) 2_656
O26 W9 2.248(17) 2_656
O26 W10 2.336(16) 2_656
O26 W12 2.469(16) 2_656
O31 W8 1.838(11) 2_656
O34 W7 1.864(10) 2_656
O35 W7 1.844(13) 2_656
O41 W10 1.852(11) 2_656
N1 C12 1.41(2) .
N1 C1 1.41(3) .
N2 C10 1.33(3) .
N2 C11 1.376(19) .
N3 C22 1.32(2) .
N3 C23 1.36(2) .
N4 C13 1.30(2) .
N4 C24 1.35(2) .
N5 C25 1.32(2) .
N5 C36 1.368(18) .
N6 C34 1.33(2) .
N6 C35 1.35(2) .
N7 C37 1.28(2) .
N7 C48 1.40(2) .
N8 C47 1.30(2) .
N8 C46 1.35(2) .
N9 C49 1.24(2) .
N9 C60 1.393(19) .
N10 C58 1.33(2) .
N10 C59 1.39(2) .
N11 C61 1.31(2) .
N11 C72 1.350(18) .
N12 C70 1.31(2) .
N12 C71 1.38(2) .
N13 C84 1.305(18) .
N13 C73 1.38(2) .
N14 C82 1.31(2) .
N14 C83 1.345(18) .
N15 C85 1.31(2) .
N15 C96 1.339(19) .
N16 C94 1.29(2) .
N16 C95 1.35(2) .
C1 C2 1.36(4) .
C1 H1A 0.9300 .
C2 C3 1.28(4) .
C2 H2A 0.9300 .
C3 C4 1.46(3) .
C3 H3A 0.9300 .
C4 C12 1.34(2) .
C4 C5 1.45(3) .
C5 C6 1.30(3) .
C5 H5A 0.9300 .
C6 C7 1.46(2) .
C6 H6A 0.9300 .
C7 C11 1.39(2) .
C7 C8 1.40(3) .
C8 C9 1.27(3) .
C8 H8A 0.9300 .
C9 C10 1.37(3) .
C9 H9A 0.9300 .
C10 H10A 0.9300 .
C11 C12 1.45(2) .
C13 C14 1.40(3) .
C13 H13A 0.9300 .
C14 C15 1.39(3) .
C14 H14A 0.9300 .
C15 C16 1.38(3) .
C15 H15A 0.9300 .
C16 C24 1.44(2) .
C16 C17 1.49(3) .
C17 C18 1.28(3) .
C17 H17A 0.9300 .
C18 C19 1.47(3) .
C18 H18A 0.9300 .
C19 C20 1.34(3) .
C19 C23 1.38(3) .
C20 C21 1.34(4) .
C20 H20A 0.9300 .
C21 C22 1.40(4) .
C21 H21A 0.9300 .
C22 H22A 0.9300 .
C23 C24 1.46(2) .
C25 C26 1.39(3) .
C25 H25A 0.9300 .
C26 C27 1.35(3) .
C26 H26A 0.9300 .
C27 C28 1.38(2) .
C27 H27A 0.9300 .
C28 C36 1.43(2) .
C28 C29 1.46(2) .
C29 C30 1.32(3) .
C29 H29A 0.9300 .
C30 C31 1.43(2) .
C30 H30A 0.9300 .
C31 C35 1.38(2) .
C31 C32 1.43(3) .
C32 C33 1.35(3) .
C32 H32A 0.9300 .
C33 C34 1.35(3) .
C33 H33A 0.9300 .
C34 H34A 0.9300 .
C35 C36 1.45(2) .
C37 C38 1.45(3) .
C37 H37A 0.9300 .
C38 C39 1.33(3) .
C38 H38A 0.9300 .
C39 C40 1.41(3) .
C39 H39A 0.9300 .
C40 C48 1.35(2) .
C40 C41 1.49(3) .
C41 C42 1.34(4) .
C41 H41A 0.9300 .
C42 C43 1.40(3) .
C42 H42A 0.9300 .
C43 C47 1.41(2) .
C43 C44 1.45(3) .
C44 C45 1.37(3) .
C44 H44A 0.9300 .
C45 C46 1.39(3) .
C45 H45A 0.9300 .
C46 H46A 0.9300 .
C47 C48 1.42(2) .
C49 C50 1.43(3) .
C49 H49A 0.9300 .
C50 C51 1.36(3) .
C50 H50A 0.9300 .
C51 C52 1.39(3) .
C51 H51A 0.9300 .
C52 C60 1.42(2) .
C52 C53 1.46(3) .
C53 C54 1.28(3) .
C53 H53A 0.9300 .
C54 C55 1.45(2) .
C54 H54A 0.9300 .
C55 C59 1.38(2) .
C55 C56 1.40(3) .
C56 C57 1.37(3) .
C56 H56A 0.9300 .
C57 C58 1.38(3) .
C57 H57A 0.9300 .
C58 H58A 0.9300 .
C59 C60 1.39(2) .
C61 C62 1.36(3) .
C61 H61A 0.9300 .
C62 C63 1.39(3) .
C62 H62A 0.9300 .
C63 C64 1.40(3) .
C63 H63A 0.9300 .
C64 C72 1.39(2) .
C64 C65 1.44(3) .
C65 C66 1.31(3) .
C65 H65A 0.9300 .
C66 C67 1.39(3) .
C66 H66A 0.9300 .
C67 C68 1.41(3) .
C67 C71 1.48(2) .
C68 C69 1.37(3) .
C68 H68A 0.9300 .
C69 C70 1.37(3) .
C69 H69A 0.9300 .
C70 H70A 0.9300 .
C71 C72 1.38(2) .
C73 C74 1.38(3) .
C73 H73A 0.9300 .
C74 C75 1.40(3) .
C74 H74A 0.9300 .
C75 C76 1.40(2) .
C75 H75A 0.9300 .
C76 C84 1.38(2) .
C76 C77 1.41(2) .
C77 C78 1.39(2) .
C77 H77A 0.9300 .
C78 C79 1.42(2) .
C78 H78A 0.9300 .
C79 C83 1.39(2) .
C79 C80 1.45(2) .
C80 C81 1.34(3) .
C80 H80A 0.9300 .
C81 C82 1.44(3) .
C81 H81A 0.9300 .
C82 H82A 0.9300 .
C83 C84 1.48(2) .
C85 C86 1.40(3) .
C85 H85A 0.9300 .
C86 C87 1.34(3) .
C86 H86A 0.9300 .
C87 C88 1.43(3) .
C87 H87A 0.9300 .
C88 C89 1.40(3) .
C88 C96 1.42(2) .
C89 C90 1.32(4) .
C89 H89A 0.9300 .
C90 C91 1.40(3) .
C90 H90A 0.9300 .
C91 C95 1.40(2) .
C91 C92 1.45(3) .
C92 C93 1.28(3) .
C92 H92A 0.9300 .
C93 C94 1.41(3) .
C93 H93A 0.9300 .
C94 H94A 0.9300 .
C95 C96 1.45(2) .
